data_2102987
loop_
_publ_author_name
'Prinz, Sebastian'
'Sparta, Karine M.'
'Roth, Georg'

_publ_section_title
;
 Temperature dependence of the <i>A</i>V~3~O~7~ (<i>A</i> = Ca, Sr)
 structure
;
_journal_coeditor_code BM5051
_journal_issue 6
_journal_name_full 'Acta Crystallographica Section B'
_journal_page_first 836
_journal_page_last 842
_journal_paper_doi 10.1107/S0108768107050550
_journal_volume 63
_journal_year 2007
_chemical_formula_moiety 'O7 V3, Sr'
_chemical_formula_sum 'O7 Sr V3'
_chemical_formula_weight 352.44
_chemical_name_systematic
;
 ?
;
_space_group_IT_number 59
_symmetry_cell_setting orthorhombic
_symmetry_space_group_name_Hall '-P 2ab 2a'
_symmetry_space_group_name_H-M 'P m m n :2'
_atom_sites_solution_hydrogens none
_atom_sites_solution_primary direct
_audit_creation_method SHELXL-97
_cell_angle_alpha 90.00
_cell_angle_beta 90.00
_cell_angle_gamma 90.00
_cell_formula_units_Z 2
_cell_length_a 5.2988(9)
_cell_length_b 10.527(2)
_cell_length_c 5.3183(9)
_cell_measurement_reflns_used 10067
_cell_measurement_temperature 315.0(10)
_cell_measurement_theta_max 32.15
_cell_measurement_theta_min 3.85
_cell_volume 296.66(9)
_computing_cell_refinement 'X-AREA (Stoe, 2002)'
_computing_data_collection 'X-Pose (Stoe, 2002)'
_computing_data_reduction 'X-RED (Stoe, 1996)'
_computing_molecular_graphics 'SHELXS-97 (Sheldrick, 1997)'
_computing_publication_material 'WinGX 1.64.05 (Farrugia, 1999)'
_computing_structure_refinement 'SHELXL-97 (Sheldrick, 1997)'
_computing_structure_solution 'SHELXS-97 (Sheldrick, 1997)'
_diffrn_ambient_temperature 315.0(10)
_diffrn_detector_area_resol_mean 0
_diffrn_measured_fraction_theta_full 0.985
_diffrn_measured_fraction_theta_max 0.985
_diffrn_measurement_device_type 'STOE IPDS 2'
_diffrn_measurement_method 'Rotation method'
_diffrn_radiation_monochromator graphite
_diffrn_radiation_source 'fine-focus sealed tube'
_diffrn_radiation_type MoK\a
_diffrn_radiation_wavelength 0.71073
_diffrn_reflns_av_R_equivalents 0.0659
_diffrn_reflns_av_sigmaI/netI 0.0201
_diffrn_reflns_limit_h_max 6
_diffrn_reflns_limit_h_min -5
_diffrn_reflns_limit_k_max 12
_diffrn_reflns_limit_k_min -12
_diffrn_reflns_limit_l_max 6
_diffrn_reflns_limit_l_min -6
_diffrn_reflns_number 5461
_diffrn_reflns_theta_full 25.77
_diffrn_reflns_theta_max 25.77
_diffrn_reflns_theta_min 3.83
_diffrn_standards_decay_% 0
_diffrn_standards_interval_count 0
_diffrn_standards_interval_time 0
_diffrn_standards_number 0
_exptl_absorpt_coefficient_mu 13.49
_exptl_absorpt_correction_T_max 0.5690
_exptl_absorpt_correction_T_min 0.2199
_exptl_absorpt_correction_type numerical
_exptl_absorpt_process_details 'X-SHAPE (Stoe & Cie, 1996)'
_exptl_crystal_colour brown
_exptl_crystal_density_diffrn 3.945
_exptl_crystal_density_method 'not measured'
_exptl_crystal_description needle
_exptl_crystal_F_000 326
_exptl_crystal_size_max 0.15
_exptl_crystal_size_mid 0.1
_exptl_crystal_size_min 0.02
_refine_diff_density_max 0.816
_refine_diff_density_min -0.881
_refine_ls_extinction_method none
_refine_ls_goodness_of_fit_ref 1.213
_refine_ls_hydrogen_treatment none
_refine_ls_matrix_type full
_refine_ls_number_parameters 24
_refine_ls_number_reflns 336
_refine_ls_number_restraints 0
_refine_ls_restrained_S_all 1.213
_refine_ls_R_factor_all 0.0333
_refine_ls_R_factor_gt 0.0313
_refine_ls_shift/su_max 0.000
_refine_ls_shift/su_mean 0.000
_refine_ls_structure_factor_coef Fsqd
_refine_ls_weighting_details 'calc w=1/[\s^2^(Fo^2^)+(0.0493P)^2^+0.2079P] where P=(Fo^2^+2Fc^2^)/3'
_refine_ls_weighting_scheme calc
_refine_ls_wR_factor_gt 0.0794
_refine_ls_wR_factor_ref 0.0802
_reflns_number_gt 317
_reflns_number_total 336
_reflns_threshold_expression >2sigma(I)
_cod_data_source_file bm5051.cif
_cod_data_source_block SrV3O7_315K
_cod_original_cell_volume 296.66(10)
_cod_original_sg_symbol_H-M 'P m m n'
_cod_database_code 2102987

loop_
_symmetry_equiv_pos_as_xyz
'x, y, z'
'-x+1/2, -y+1/2, z'
'x+1/2, -y, -z'
'-x, y+1/2, -z'
'-x, -y, -z'
'x-1/2, y-1/2, -z'
'-x-1/2, y, z'
'x, -y-1/2, z'

loop_
_atom_site_type_symbol
_atom_site_label
_atom_site_fract_x
_atom_site_fract_y
_atom_site_fract_z
_atom_site_U_iso_or_equiv
_atom_site_adp_type
_atom_site_calc_flag
_atom_site_refinement_flags
_atom_site_occupancy
Sr Sr1 0.2500 0.7500 0.14871(16) 0.0188(3) Uani d S 1
V V1 0.2500 0.51544(10) 0.62025(19) 0.0150(3) Uani d S 1
V V2 -0.2500 0.7500 0.5909(3) 0.0149(4) Uani d S 1
O O1 -0.2500 0.7500 -0.1058(12) 0.0237(15) Uiso d S 1
O O2 0.2500 0.5455(4) -0.0812(9) 0.0245(11) Uiso d S 1
O O3 -0.0120(5) 0.6209(3) 0.4635(5) 0.0169(7) Uiso d . 1

loop_
_atom_site_aniso_label
_atom_site_aniso_U_11
_atom_site_aniso_U_22
_atom_site_aniso_U_33
_atom_site_aniso_U_12
_atom_site_aniso_U_13
_atom_site_aniso_U_23
Sr1 0.0181(5) 0.0162(5) 0.0222(5) 0.000 0.000 0.000
V1 0.0099(5) 0.0128(6) 0.0225(6) 0.000 0.000 -0.0005(4)
V2 0.0105(7) 0.0126(7) 0.0216(8) 0.000 0.000 0.000

loop_
_atom_type_symbol
_atom_type_description
_atom_type_scat_dispersion_real
_atom_type_scat_dispersion_imag
_atom_type_scat_source
O O 0.0106 0.0060 'International Tables Vol C Tables 4.2.6.8 and 6.1.1.4'
V V 0.3005 0.5294 'International Tables Vol C Tables 4.2.6.8 and 6.1.1.4'
Sr Sr -1.5307 3.2498 'International Tables Vol C Tables 4.2.6.8 and 6.1.1.4'

loop_
_geom_angle_atom_site_label_1
_geom_angle_atom_site_label_2
_geom_angle_atom_site_label_3
_geom_angle_site_symmetry_1
_geom_angle_site_symmetry_3
_geom_angle
O2 Sr1 O2 . 2_565 120.8(2)
O2 Sr1 O3 . 2_565 141.55(9)
O2 Sr1 O3 2_565 2_565 82.05(11)
O2 Sr1 O3 . 8_575 141.55(9)
O2 Sr1 O3 2_565 8_575 82.05(11)
O3 Sr1 O3 2_565 8_575 65.55(13)
O2 Sr1 O3 . 7_655 82.05(11)
O2 Sr1 O3 2_565 7_655 141.55(9)
O3 Sr1 O3 2_565 7_655 64.00(13)
O3 Sr1 O3 8_575 7_655 98.49(13)
O2 Sr1 O3 . . 82.05(11)
O2 Sr1 O3 2_565 . 141.55(9)
O3 Sr1 O3 2_565 . 98.49(13)
O3 Sr1 O3 8_575 . 64.00(13)
O3 Sr1 O3 7_655 . 65.55(13)
O2 Sr1 O1 . . 77.01(7)
O2 Sr1 O1 2_565 . 77.01(7)
O3 Sr1 O1 2_565 . 141.17(9)
O3 Sr1 O1 8_575 . 79.34(11)
O3 Sr1 O1 7_655 . 141.17(9)
O3 Sr1 O1 . . 79.34(11)
O2 Sr1 O1 . 1_655 77.01(7)
O2 Sr1 O1 2_565 1_655 77.01(7)
O3 Sr1 O1 2_565 1_655 79.34(11)
O3 Sr1 O1 8_575 1_655 141.17(9)
O3 Sr1 O1 7_655 1_655 79.34(11)
O3 Sr1 O1 . 1_655 141.17(9)
O1 Sr1 O1 . 1_655 125.9(2)
O2 Sr1 V1 . 2_565 164.15(11)
O2 Sr1 V1 2_565 2_565 75.04(11)
O3 Sr1 V1 2_565 2_565 33.18(7)
O3 Sr1 V1 8_575 2_565 33.18(7)
O3 Sr1 V1 7_655 2_565 84.64(7)
O3 Sr1 V1 . 2_565 84.64(7)
O1 Sr1 V1 . 2_565 108.92(7)
O1 Sr1 V1 1_655 2_565 108.92(7)
O2 Sr1 V1 . . 75.04(11)
O2 Sr1 V1 2_565 . 164.15(11)
O3 Sr1 V1 2_565 . 84.64(7)
O3 Sr1 V1 8_575 . 84.64(7)
O3 Sr1 V1 7_655 . 33.18(7)
O3 Sr1 V1 . . 33.18(7)
O1 Sr1 V1 . . 108.92(7)
O1 Sr1 V1 1_655 . 108.92(7)
V1 Sr1 V1 2_565 . 89.11(4)
O2 Sr1 V2 . 1_655 109.14(7)
O2 Sr1 V2 2_565 1_655 109.14(7)
O3 Sr1 V2 2_565 1_655 33.05(6)
O3 Sr1 V2 8_575 1_655 88.36(7)
O3 Sr1 V2 7_655 1_655 33.05(6)
O3 Sr1 V2 . 1_655 88.36(7)
O1 Sr1 V2 . 1_655 165.47(11)
O1 Sr1 V2 1_655 1_655 68.66(11)
V1 Sr1 V2 2_565 1_655 61.767(19)
V1 Sr1 V2 . 1_655 61.767(19)
O2 Sr1 V2 . . 109.14(7)
O2 Sr1 V2 2_565 . 109.14(7)
O3 Sr1 V2 2_565 . 88.36(7)
O3 Sr1 V2 8_575 . 33.05(6)
O3 Sr1 V2 7_655 . 88.36(7)
O3 Sr1 V2 . . 33.05(6)
O1 Sr1 V2 . . 68.66(11)
O1 Sr1 V2 1_655 . 165.47(11)
V1 Sr1 V2 2_565 . 61.767(19)
V1 Sr1 V2 . . 61.767(19)
V2 Sr1 V2 1_655 . 96.81(4)
O2 V1 O3 1_556 5_566 111.44(15)
O2 V1 O3 1_556 3_566 111.44(15)
O3 V1 O3 5_566 3_566 80.00(17)
O2 V1 O3 1_556 7_655 107.82(14)
O3 V1 O3 5_566 7_655 140.52(7)
O3 V1 O3 3_566 7_655 82.11(13)
O2 V1 O3 1_556 . 107.82(14)
O3 V1 O3 5_566 . 82.11(13)
O3 V1 O3 3_566 . 140.52(7)
O3 V1 O3 7_655 . 90.00(18)
O2 V1 V1 1_556 5_566 116.44(4)
O3 V1 V1 5_566 5_566 41.08(9)
O3 V1 V1 3_566 5_566 113.38(10)
O3 V1 V1 7_655 5_566 120.77(10)
O3 V1 V1 . 5_566 41.04(9)
O2 V1 V1 1_556 5_666 116.44(4)
O3 V1 V1 5_566 5_666 113.38(10)
O3 V1 V1 3_566 5_666 41.08(9)
O3 V1 V1 7_655 5_666 41.04(9)
O3 V1 V1 . 5_666 120.77(11)
V1 V1 V1 5_566 5_666 127.04(7)
O2 V1 V2 1_556 5_566 123.16(17)
O3 V1 V2 5_566 5_566 40.23(9)
O3 V1 V2 3_566 5_566 40.23(9)
O3 V1 V2 7_655 5_566 111.49(9)
O3 V1 V2 . 5_566 111.49(9)
V1 V1 V2 5_566 5_566 74.75(4)
V1 V1 V2 5_666 5_566 74.75(4)
O2 V1 Sr1 1_556 . 124.18(17)
O3 V1 Sr1 5_566 . 110.58(9)
O3 V1 Sr1 3_566 . 110.58(9)
O3 V1 Sr1 7_655 . 45.63(9)
O3 V1 Sr1 . . 45.63(9)
V1 V1 Sr1 5_566 . 76.65(4)
V1 V1 Sr1 5_666 . 76.65(4)
V2 V1 Sr1 5_566 . 112.66(4)
O2 V1 V2 1_556 1_655 84.79(12)
O3 V1 V2 5_566 1_655 163.41(9)
O3 V1 V2 3_566 1_655 91.08(9)
O3 V1 V2 7_655 1_655 23.04(8)
O3 V1 V2 . 1_655 96.51(9)
V1 V1 V2 5_566 1_655 135.27(6)
V1 V1 V2 5_666 1_655 53.28(3)
V2 V1 V2 5_566 1_655 128.023(19)
Sr1 V1 V2 . 1_655 59.43(3)
O2 V1 V2 1_556 . 84.79(12)
O3 V1 V2 5_566 . 91.08(9)
O3 V1 V2 3_566 . 163.41(9)
O3 V1 V2 7_655 . 96.51(9)
O3 V1 V2 . . 23.04(8)
V1 V1 V2 5_566 . 53.28(3)
V1 V1 V2 5_666 . 135.27(6)
V2 V1 V2 5_566 . 128.023(19)
Sr1 V1 V2 . . 59.43(3)
V2 V1 V2 1_655 . 93.92(3)
O2 V1 O2 1_556 5_666 51.56(10)
O3 V1 O2 5_566 5_666 119.23(12)
O3 V1 O2 3_566 5_666 63.85(11)
O3 V1 O2 7_655 5_666 82.64(10)
O3 V1 O2 . 5_666 153.36(12)
V1 V1 O2 5_566 5_666 156.43(8)
V1 V1 O2 5_666 5_666 67.85(6)
V2 V1 O2 5_566 5_666 94.99(8)
Sr1 V1 O2 . 5_666 126.81(6)
V2 V1 O2 1_655 5_666 67.65(7)
V2 V1 O2 . 5_666 132.54(8)
O2 V1 O2 1_556 5_566 51.56(10)
O3 V1 O2 5_566 5_566 63.85(11)
O3 V1 O2 3_566 5_566 119.23(12)
O3 V1 O2 7_655 5_566 153.36(12)
O3 V1 O2 . 5_566 82.64(10)
V1 V1 O2 5_566 5_566 67.85(6)
V1 V1 O2 5_666 5_566 156.43(8)
V2 V1 O2 5_566 5_566 94.99(8)
Sr1 V1 O2 . 5_566 126.81(6)
V2 V1 O2 1_655 5_566 132.54(8)
V2 V1 O2 . 5_566 67.65(7)
O2 V1 O2 5_666 5_566 92.55(11)
O2 V1 Sr1 1_556 1_556 30.04(17)
O3 V1 Sr1 5_566 1_556 130.80(9)
O3 V1 Sr1 3_566 1_556 130.80(9)
O3 V1 Sr1 7_655 1_556 86.89(9)
O3 V1 Sr1 . 1_556 86.89(9)
V1 V1 Sr1 5_566 1_556 113.40(4)
V1 V1 Sr1 5_666 1_556 113.40(4)
V2 V1 Sr1 5_566 1_556 153.20(4)
Sr1 V1 Sr1 . 1_556 94.14(3)
V2 V1 Sr1 1_655 1_556 65.34(3)
V2 V1 Sr1 . 1_556 65.34(3)
O2 V1 Sr1 5_666 1_556 67.24(7)
O2 V1 Sr1 5_566 1_556 67.24(8)
O2 V1 O2 1_556 . 163.9(2)
O3 V1 O2 5_566 . 80.54(10)
O3 V1 O2 3_566 . 80.54(10)
O3 V1 O2 7_655 . 61.91(10)
O3 V1 O2 . . 61.91(10)
V1 V1 O2 5_566 . 65.08(4)
V1 V1 O2 5_666 . 65.08(4)
V2 V1 O2 5_566 . 72.95(8)
Sr1 V1 O2 . . 39.71(7)
V2 V1 O2 1_655 . 84.24(6)
V2 V1 O2 . . 84.24(6)
O2 V1 O2 5_666 . 132.93(6)
O2 V1 O2 5_566 . 132.93(6)
Sr1 V1 O2 1_556 . 133.85(8)
O2 V1 O1 1_556 5_566 58.52(18)
O3 V1 O1 5_566 5_566 67.47(10)
O3 V1 O1 3_566 5_566 67.47(10)
O3 V1 O1 7_655 5_566 134.71(9)
O3 V1 O1 . 5_566 134.71(9)
V1 V1 O1 5_566 5_566 102.28(5)
V1 V1 O1 5_666 5_566 102.28(5)
V2 V1 O1 5_566 5_566 64.64(8)
Sr1 V1 O1 . 5_566 177.30(8)
V2 V1 O1 1_655 5_566 121.97(4)
V2 V1 O1 . 5_566 121.97(4)
O2 V1 O1 5_666 5_566 54.39(7)
O2 V1 O1 5_566 5_566 54.39(7)
Sr1 V1 O1 1_556 5_566 88.56(7)
O2 V1 O1 . 5_566 137.59(10)
O2 V1 O1 1_556 1_656 60.69(14)
O3 V1 O1 5_566 1_656 169.66(12)
O3 V1 O1 3_566 1_656 96.39(9)
O3 V1 O1 7_655 1_656 47.23(12)
O3 V1 O1 . 1_656 106.30(10)
V1 V1 O1 5_566 1_656 146.96(6)
V1 V1 O1 5_666 1_656 67.87(7)
V2 V1 O1 5_566 1_656 136.56(2)
Sr1 V1 O1 . 1_656 79.76(8)
V2 V1 O1 1_655 1_656 24.38(9)
V2 V1 O1 . 1_656 94.66(3)
O2 V1 O1 5_666 1_656 51.00(9)
O2 V1 O1 5_566 1_656 110.58(11)
Sr1 V1 O1 1_556 1_656 45.74(7)
O2 V1 O1 . 1_656 108.57(10)
O1 V1 O1 5_566 1_656 102.20(3)
O2 V1 O1 1_556 1_556 60.69(14)
O3 V1 O1 5_566 1_556 96.39(9)
O3 V1 O1 3_566 1_556 169.66(12)
O3 V1 O1 7_655 1_556 106.30(10)
O3 V1 O1 . 1_556 47.23(12)
V1 V1 O1 5_566 1_556 67.87(7)
V1 V1 O1 5_666 1_556 146.96(6)
V2 V1 O1 5_566 1_556 136.56(2)
Sr1 V1 O1 . 1_556 79.76(8)
V2 V1 O1 1_655 1_556 94.66(3)
V2 V1 O1 . 1_556 24.38(9)
O2 V1 O1 5_666 1_556 110.58(11)
O2 V1 O1 5_566 1_556 51.00(9)
Sr1 V1 O1 1_556 1_556 45.74(6)
O2 V1 O1 . 1_556 108.57(10)
O1 V1 O1 5_566 1_556 102.20(3)
O1 V1 O1 1_656 1_556 85.48(7)
O2 V1 O1 1_556 5_565 145.66(18)
O3 V1 O1 5_566 5_565 47.03(9)
O3 V1 O1 3_566 5_565 47.03(9)
O3 V1 O1 7_655 5_565 96.14(10)
O3 V1 O1 . 5_565 96.14(10)
V1 V1 O1 5_566 5_565 67.62(4)
V1 V1 O1 5_666 5_565 67.62(4)
V2 V1 O1 5_566 5_565 22.50(7)
Sr1 V1 O1 . 5_565 90.16(7)
V2 V1 O1 1_655 5_565 117.17(5)
V2 V1 O1 . 5_565 117.17(5)
O2 V1 O1 5_666 5_565 110.05(9)
O2 V1 O1 5_566 5_565 110.05(9)
Sr1 V1 O1 1_556 5_565 175.70(7)
O2 V1 O1 . 5_565 50.45(10)
O1 V1 O1 5_566 5_565 87.14(3)
O1 V1 O1 1_656 5_565 135.48(4)
O1 V1 O1 1_556 5_565 135.48(4)
O2 V1 O2 1_556 5_565 137.94(5)
O3 V1 O2 5_566 5_565 44.47(11)
O3 V1 O2 3_566 5_565 98.47(11)
O3 V1 O2 7_655 5_565 104.92(11)
O3 V1 O2 . 5_565 46.40(11)
V1 V1 O2 5_566 5_565 21.49(5)
V1 V1 O2 5_666 5_565 105.58(7)
V2 V1 O2 5_566 5_565 65.12(7)
Sr1 V1 O2 . 5_565 66.26(7)
V2 V1 O2 1_655 5_565 124.66(7)
V2 V1 O2 . 5_565 65.78(6)
O2 V1 O2 5_666 5_565 160.09(14)
O2 V1 O2 5_566 5_565 88.41(3)
Sr1 V1 O2 1_556 5_565 130.65(6)
O2 V1 O2 . 5_565 44.90(6)
O1 V1 O2 5_566 5_565 111.89(9)
O1 V1 O2 1_656 5_565 145.85(10)
O1 V1 O2 1_556 5_565 85.32(9)
O1 V1 O2 5_565 5_565 51.48(7)
O2 V1 O2 1_556 5_665 137.94(5)
O3 V1 O2 5_566 5_665 98.47(11)
O3 V1 O2 3_566 5_665 44.47(11)
O3 V1 O2 7_655 5_665 46.40(11)
O3 V1 O2 . 5_665 104.92(11)
V1 V1 O2 5_566 5_665 105.57(7)
V1 V1 O2 5_666 5_665 21.49(5)
V2 V1 O2 5_566 5_665 65.12(7)
Sr1 V1 O2 . 5_665 66.26(7)
V2 V1 O2 1_655 5_665 65.78(6)
V2 V1 O2 . 5_665 124.66(7)
O2 V1 O2 5_666 5_665 88.41(3)
O2 V1 O2 5_566 5_665 160.09(14)
Sr1 V1 O2 1_556 5_665 130.65(6)
O2 V1 O2 . 5_665 44.90(6)
O1 V1 O2 5_566 5_665 111.89(9)
O1 V1 O2 1_656 5_665 85.32(9)
O1 V1 O2 1_556 5_665 145.85(10)
O1 V1 O2 5_565 5_665 51.48(7)
O2 V1 O2 5_565 5_665 84.09(10)
O2 V1 Sr1 1_556 5_566 80.61(13)
O3 V1 Sr1 5_566 5_566 30.89(8)
O3 V1 Sr1 3_566 5_566 89.12(9)
O3 V1 Sr1 7_655 5_566 169.57(9)
O3 V1 Sr1 . 5_566 93.24(9)
V1 V1 Sr1 5_566 5_566 57.91(3)
V1 V1 Sr1 5_666 5_566 129.95(5)
V2 V1 Sr1 5_566 5_566 58.12(3)
Sr1 V1 Sr1 . 5_566 134.560(17)
V2 V1 Sr1 1_655 5_566 164.38(4)
V2 V1 Sr1 . 5_566 90.282(17)
O2 V1 Sr1 5_666 5_566 98.60(7)
O2 V1 Sr1 5_566 5_566 37.07(7)
Sr1 V1 Sr1 1_556 5_566 103.18(2)
O2 V1 Sr1 . 5_566 111.18(6)
O1 V1 Sr1 5_566 5_566 44.43(3)
O1 V1 Sr1 1_656 5_566 140.24(9)
O1 V1 Sr1 1_556 5_566 83.05(3)
O1 V1 Sr1 5_565 5_566 73.66(5)
O2 V1 Sr1 5_565 5_566 70.68(6)
O2 V1 Sr1 5_665 5_566 123.17(7)
O2 V1 Sr1 1_556 5_666 80.61(13)
O3 V1 Sr1 5_566 5_666 89.12(9)
O3 V1 Sr1 3_566 5_666 30.89(8)
O3 V1 Sr1 7_655 5_666 93.24(9)
O3 V1 Sr1 . 5_666 169.57(9)
V1 V1 Sr1 5_566 5_666 129.95(5)
V1 V1 Sr1 5_666 5_666 57.91(3)
V2 V1 Sr1 5_566 5_666 58.12(3)
Sr1 V1 Sr1 . 5_666 134.560(17)
V2 V1 Sr1 1_655 5_666 90.282(17)
V2 V1 Sr1 . 5_666 164.38(4)
O2 V1 Sr1 5_666 5_666 37.07(7)
O2 V1 Sr1 5_566 5_666 98.60(7)
Sr1 V1 Sr1 1_556 5_666 103.18(2)
O2 V1 Sr1 . 5_666 111.18(6)
O1 V1 Sr1 5_566 5_666 44.43(3)
O1 V1 Sr1 1_656 5_666 83.05(3)
O1 V1 Sr1 1_556 5_666 140.24(9)
O1 V1 Sr1 5_565 5_666 73.66(5)
O2 V1 Sr1 5_565 5_666 123.17(7)
O2 V1 Sr1 5_665 5_666 70.68(6)
Sr1 V1 Sr1 5_566 5_666 81.91(2)
O2 V1 O3 1_556 1_655 98.32(7)
O3 V1 O3 5_566 1_655 139.10(7)
O3 V1 O3 3_566 1_655 62.89(12)
O3 V1 O3 7_655 1_655 25.46(8)
O3 V1 O3 . 1_655 115.45(12)
V1 V1 O3 5_566 1_655 141.82(7)
V1 V1 O3 5_666 1_655 25.72(5)
V2 V1 O3 5_566 1_655 99.98(4)
Sr1 V1 O3 . 1_655 70.68(4)
V2 V1 O3 1_655 1_655 28.40(4)
V2 V1 O3 . 1_655 119.86(5)
O2 V1 O3 5_666 1_655 60.01(7)
O2 V1 O3 5_566 1_655 149.56(8)
Sr1 V1 O3 1_556 1_655 88.53(4)
O2 V1 O3 . 1_655 77.13(5)
O1 V1 O3 5_566 1_655 109.44(4)
O1 V1 O3 1_656 1_655 42.79(8)
O1 V1 O3 1_556 1_655 123.05(5)
O1 V1 O3 5_565 1_655 92.90(5)
O2 V1 O3 5_565 1_655 121.93(7)
O2 V1 O3 5_665 1_655 42.83(7)
Sr1 V1 O3 5_566 1_655 149.74(5)
Sr1 V1 O3 5_666 1_655 68.18(4)
O2 V1 O3 1_556 7 98.32(7)
O3 V1 O3 5_566 7 62.89(12)
O3 V1 O3 3_566 7 139.10(7)
O3 V1 O3 7_655 7 115.45(12)
O3 V1 O3 . 7 25.46(8)
V1 V1 O3 5_566 7 25.72(5)
V1 V1 O3 5_666 7 141.82(7)
V2 V1 O3 5_566 7 99.98(4)
Sr1 V1 O3 . 7 70.68(4)
V2 V1 O3 1_655 7 119.86(5)
V2 V1 O3 . 7 28.40(4)
O2 V1 O3 5_666 7 149.56(8)
O2 V1 O3 5_566 7 60.01(7)
Sr1 V1 O3 1_556 7 88.53(4)
O2 V1 O3 . 7 77.13(5)
O1 V1 O3 5_566 7 109.44(4)
O1 V1 O3 1_656 7 123.05(5)
O1 V1 O3 1_556 7 42.79(8)
O1 V1 O3 5_565 7 92.90(5)
O2 V1 O3 5_565 7 42.83(7)
O2 V1 O3 5_665 7 121.93(7)
Sr1 V1 O3 5_566 7 68.18(4)
Sr1 V1 O3 5_666 7 149.74(5)
O3 V1 O3 1_655 7 140.91(9)
O2 V1 O3 1_556 2_565 90.96(16)
O3 V1 O3 5_566 2_565 147.45(9)
O3 V1 O3 3_566 2_565 114.43(6)
O3 V1 O3 7_655 2_565 32.64(9)
O3 V1 O3 . 2_565 68.30(11)
V1 V1 O3 5_566 2_565 108.27(6)
V1 V1 O3 5_666 2_565 73.47(5)
V2 V1 O3 5_566 2_565 141.24(5)
Sr1 V1 O3 . 2_565 37.90(4)
V2 V1 O3 1_655 2_565 28.35(4)
V2 V1 O3 . 2_565 66.93(4)
O2 V1 O3 5_666 2_565 93.09(8)
O2 V1 O3 5_566 2_565 122.45(9)
Sr1 V1 O3 1_556 2_565 62.79(4)
O2 V1 O3 . 2_565 73.88(8)
O1 V1 O3 5_566 2_565 144.34(7)
O1 V1 O3 1_656 2_565 42.74(8)
O1 V1 O3 1_556 2_565 73.68(5)
O1 V1 O3 5_565 2_565 121.18(8)
O2 V1 O3 5_565 2_565 103.16(8)
O2 V1 O3 5_665 2_565 77.31(8)
Sr1 V1 O3 5_566 2_565 156.43(4)
Sr1 V1 O3 5_666 2_565 118.60(4)
O3 V1 O3 1_655 2_565 53.03(7)
O3 V1 O3 7 2_565 91.61(4)
O2 V1 O3 1_556 8_575 90.96(16)
O3 V1 O3 5_566 8_575 114.43(6)
O3 V1 O3 3_566 8_575 147.45(9)
O3 V1 O3 7_655 8_575 68.30(11)
O3 V1 O3 . 8_575 32.64(9)
V1 V1 O3 5_566 8_575 73.47(5)
V1 V1 O3 5_666 8_575 108.27(6)
V2 V1 O3 5_566 8_575 141.24(5)
Sr1 V1 O3 . 8_575 37.90(4)
V2 V1 O3 1_655 8_575 66.93(4)
V2 V1 O3 . 8_575 28.35(4)
O2 V1 O3 5_666 8_575 122.45(9)
O2 V1 O3 5_566 8_575 93.09(8)
Sr1 V1 O3 1_556 8_575 62.79(4)
O2 V1 O3 . 8_575 73.88(8)
O1 V1 O3 5_566 8_575 144.34(7)
O1 V1 O3 1_656 8_575 73.68(5)
O1 V1 O3 1_556 8_575 42.74(8)
O1 V1 O3 5_565 8_575 121.18(8)
O2 V1 O3 5_565 8_575 77.31(8)
O2 V1 O3 5_665 8_575 103.16(8)
Sr1 V1 O3 5_566 8_575 118.60(4)
Sr1 V1 O3 5_666 8_575 156.43(4)
O3 V1 O3 1_655 8_575 91.61(4)
O3 V1 O3 7 8_575 53.03(7)
O3 V1 O3 2_565 8_575 39.02(8)
O2 V1 O3 1_556 3_466 99.58(7)
O3 V1 O3 5_566 3_466 29.58(8)
O3 V1 O3 3_566 3_466 109.59(11)
O3 V1 O3 7_655 3_466 143.82(7)
O3 V1 O3 . 3_466 58.79(12)
V1 V1 O3 5_566 3_466 23.05(5)
V1 V1 O3 5_666 3_466 139.25(6)
V2 V1 O3 5_566 3_466 69.65(4)
Sr1 V1 O3 . 3_466 99.21(4)
V2 V1 O3 1_655 3_466 155.15(5)
V2 V1 O3 . 3_466 62.45(4)
O2 V1 O3 5_666 3_466 133.48(8)
O2 V1 O3 5_566 3_466 48.21(7)
Sr1 V1 O3 1_556 3_466 107.31(4)
O2 V1 O3 . 3_466 85.71(5)
O1 V1 O3 5_566 3_466 79.95(5)
O1 V1 O3 1_656 3_466 152.30(6)
O1 V1 O3 1_556 3_466 67.25(5)
O1 V1 O3 5_565 3_466 71.92(4)
O2 V1 O3 5_565 3_466 40.83(6)
O2 V1 O3 5_665 3_466 119.92(7)
Sr1 V1 O3 5_566 3_466 35.59(4)
Sr1 V1 O3 5_666 3_466 114.54(5)
O3 V1 O3 1_655 3_466 162.09(3)
O3 V1 O3 7 3_466 35.43(8)
O3 V1 O3 2_565 3_466 126.81(6)
O3 V1 O3 8_575 3_466 88.46(6)
O2 V1 O3 1_556 5_666 99.58(7)
O3 V1 O3 5_566 5_666 109.59(11)
O3 V1 O3 3_566 5_666 29.58(8)
O3 V1 O3 7_655 5_666 58.79(12)
O3 V1 O3 . 5_666 143.82(7)
V1 V1 O3 5_566 5_666 139.25(6)
V1 V1 O3 5_666 5_666 23.05(5)
V2 V1 O3 5_566 5_666 69.65(4)
Sr1 V1 O3 . 5_666 99.21(4)
V2 V1 O3 1_655 5_666 62.45(4)
V2 V1 O3 . 5_666 155.15(5)
O2 V1 O3 5_666 5_666 48.21(7)
O2 V1 O3 5_566 5_666 133.48(8)
Sr1 V1 O3 1_556 5_666 107.31(4)
O2 V1 O3 . 5_666 85.71(5)
O1 V1 O3 5_566 5_666 79.95(5)
O1 V1 O3 1_656 5_666 67.25(5)
O1 V1 O3 1_556 5_666 152.30(6)
O1 V1 O3 5_565 5_666 71.92(4)
O2 V1 O3 5_565 5_666 119.92(7)
O2 V1 O3 5_665 5_666 40.83(6)
Sr1 V1 O3 5_566 5_666 114.54(5)
Sr1 V1 O3 5_666 5_666 35.59(4)
O3 V1 O3 1_655 5_666 35.43(8)
O3 V1 O3 7 5_666 162.09(3)
O3 V1 O3 2_565 5_666 88.46(6)
O3 V1 O3 8_575 5_666 126.81(6)
O3 V1 O3 3_466 5_666 139.17(8)
O2 V1 O3 1_556 4_546 106.62(17)
O3 V1 O3 5_566 4_546 25.13(8)
O3 V1 O3 3_566 4_546 57.74(11)
O3 V1 O3 7_655 4_546 134.37(10)
O3 V1 O3 . 4_546 106.89(7)
V1 V1 O3 5_566 4_546 65.96(5)
V1 V1 O3 5_666 4_546 96.32(6)
V2 V1 O3 5_566 4_546 22.89(4)
Sr1 V1 O3 . 4_546 126.52(5)
V2 V1 O3 1_655 4_546 148.78(4)
V2 V1 O3 . 4_546 115.64(4)
O2 V1 O3 5_666 4_546 96.35(8)
O2 V1 O3 5_566 4_546 72.11(8)
Sr1 V1 O3 1_556 4_546 134.82(5)
O2 V1 O3 . 4_546 88.78(8)
O1 V1 O3 5_566 4_546 50.97(8)
O1 V1 O3 1_656 4_546 146.76(6)
O1 V1 O3 1_556 4_546 116.36(4)
O1 V1 O3 5_565 4_546 41.27(7)
O2 V1 O3 5_565 4_546 65.05(8)
O2 V1 O3 5_665 4_546 88.01(8)
Sr1 V1 O3 5_566 4_546 35.27(4)
Sr1 V1 O3 5_666 4_546 64.05(4)
O3 V1 O3 1_655 4_546 120.43(6)
O3 V1 O3 7 4_546 87.81(5)
O3 V1 O3 2_565 4_546 162.31(3)
O3 V1 O3 8_575 4_546 139.43(3)
O3 V1 O3 3_466 4_546 53.23(7)
O3 V1 O3 5_666 4_546 86.74(4)
O2 V1 O3 1_556 6_656 106.62(17)
O3 V1 O3 5_566 6_656 57.74(11)
O3 V1 O3 3_566 6_656 25.13(8)
O3 V1 O3 7_655 6_656 106.89(7)
O3 V1 O3 . 6_656 134.37(10)
V1 V1 O3 5_566 6_656 96.32(6)
V1 V1 O3 5_666 6_656 65.96(5)
V2 V1 O3 5_566 6_656 22.89(4)
Sr1 V1 O3 . 6_656 126.52(5)
V2 V1 O3 1_655 6_656 115.64(4)
V2 V1 O3 . 6_656 148.78(4)
O2 V1 O3 5_666 6_656 72.11(8)
O2 V1 O3 5_566 6_656 96.35(8)
Sr1 V1 O3 1_556 6_656 134.82(4)
O2 V1 O3 . 6_656 88.78(8)
O1 V1 O3 5_566 6_656 50.97(8)
O1 V1 O3 1_656 6_656 116.36(4)
O1 V1 O3 1_556 6_656 146.76(6)
O1 V1 O3 5_565 6_656 41.27(7)
O2 V1 O3 5_565 6_656 88.01(8)
O2 V1 O3 5_665 6_656 65.05(8)
Sr1 V1 O3 5_566 6_656 64.05(4)
Sr1 V1 O3 5_666 6_656 35.27(4)
O3 V1 O3 1_655 6_656 87.81(5)
O3 V1 O3 7 6_656 120.43(6)
O3 V1 O3 2_565 6_656 139.43(3)
O3 V1 O3 8_575 6_656 162.31(3)
O3 V1 O3 3_466 6_656 86.74(4)
O3 V1 O3 5_666 6_656 53.23(7)
O3 V1 O3 4_546 6_656 33.60(8)
O2 V1 O3 1_556 7_656 16.93(4)
O3 V1 O3 5_566 7_656 124.36(8)
O3 V1 O3 3_566 7_656 101.21(9)
O3 V1 O3 7_655 7_656 93.50(10)
O3 V1 O3 . 7_656 117.91(11)
V1 V1 O3 5_566 7_656 133.20(5)
V1 V1 O3 5_666 7_656 99.75(5)
V2 V1 O3 5_566 7_656 124.07(5)
Sr1 V1 O3 . 7_656 120.06(4)
V2 V1 O3 1_655 7_656 70.91(4)
V2 V1 O3 . 7_656 95.37(5)
O2 V1 O3 5_666 7_656 37.88(8)
O2 V1 O3 5_566 7_656 68.07(7)
Sr1 V1 O3 1_556 7_656 31.76(4)
O2 V1 O3 . 7_656 155.08(7)
O1 V1 O3 5_566 7_656 62.49(8)
O1 V1 O3 1_656 7_656 46.54(9)
O1 V1 O3 1_556 7_656 72.71(9)
O1 V1 O3 5_565 7_656 144.57(7)
O2 V1 O3 5_565 7_656 154.65(6)
O2 V1 O3 5_665 7_656 121.22(6)
Sr1 V1 O3 5_566 7_656 93.74(4)
Sr1 V1 O3 5_666 7_656 71.81(4)
O3 V1 O3 1_655 7_656 81.60(4)
O3 V1 O3 7 7_656 113.35(6)
O3 V1 O3 2_565 7_656 83.01(5)
O3 V1 O3 8_575 7_656 94.05(5)
O3 V1 O3 3_466 7_656 116.26(4)
O3 V1 O3 5_666 7_656 84.44(6)
O3 V1 O3 4_546 7_656 113.40(5)
O3 V1 O3 6_656 7_656 103.34(5)
O2 V1 O3 1_556 1_556 16.93(4)
O3 V1 O3 5_566 1_556 101.21(9)
O3 V1 O3 3_566 1_556 124.36(8)
O3 V1 O3 7_655 1_556 117.91(11)
O3 V1 O3 . 1_556 93.50(10)
V1 V1 O3 5_566 1_556 99.75(5)
V1 V1 O3 5_666 1_556 133.20(5)
V2 V1 O3 5_566 1_556 124.07(5)
Sr1 V1 O3 . 1_556 120.06(4)
V2 V1 O3 1_655 1_556 95.37(5)
V2 V1 O3 . 1_556 70.91(4)
O2 V1 O3 5_666 1_556 68.07(7)
O2 V1 O3 5_566 1_556 37.88(8)
Sr1 V1 O3 1_556 1_556 31.76(4)
O2 V1 O3 . 1_556 155.08(6)
O1 V1 O3 5_566 1_556 62.49(7)
O1 V1 O3 1_656 1_556 72.71(9)
O1 V1 O3 1_556 1_556 46.54(9)
O1 V1 O3 5_565 1_556 144.57(7)
O2 V1 O3 5_565 1_556 121.22(6)
O2 V1 O3 5_665 1_556 154.65(6)
Sr1 V1 O3 5_566 1_556 71.81(4)
Sr1 V1 O3 5_666 1_556 93.74(4)
O3 V1 O3 1_655 1_556 113.35(6)
O3 V1 O3 7 1_556 81.60(4)
O3 V1 O3 2_565 1_556 94.05(5)
O3 V1 O3 8_575 1_556 83.01(5)
O3 V1 O3 3_466 1_556 84.44(6)
O3 V1 O3 5_666 1_556 116.26(4)
O3 V1 O3 4_546 1_556 103.34(5)
O3 V1 O3 6_656 1_556 113.40(5)
O3 V1 O3 7_656 1_556 33.45(7)
O2 V1 V1 1_556 5_667 36.38(7)
O3 V1 V1 5_566 5_667 119.48(10)
O3 V1 V1 3_566 5_667 77.79(9)
O3 V1 V1 7_655 5_667 90.30(9)
O3 V1 V1 . 5_667 141.18(10)
V1 V1 V1 5_566 5_667 147.46(5)
V1 V1 V1 5_666 5_667 82.15(3)
V2 V1 V1 5_566 5_667 104.41(4)
Sr1 V1 V1 . 5_667 129.91(3)
V2 V1 V1 1_655 5_667 71.44(3)
V2 V1 V1 . 5_667 118.79(4)
O2 V1 V1 5_666 5_667 15.18(6)
O2 V1 V1 5_566 5_667 79.97(6)
Sr1 V1 V1 1_556 5_667 54.38(2)
O2 V1 V1 . 5_667 146.822(15)
O1 V1 V1 5_566 5_667 52.01(5)
O1 V1 V1 1_656 5_667 50.19(7)
O1 V1 V1 1_556 5_667 95.88(9)
O1 V1 V1 5_565 5_667 122.39(6)
O2 V1 V1 5_565 5_667 163.78(7)
O2 V1 V1 5_665 5_667 103.13(5)
Sr1 V1 V1 5_566 5_667 93.36(3)
Sr1 V1 V1 5_666 5_667 48.797(18)
O3 V1 V1 1_655 5_667 70.72(4)
O3 V1 V1 7 5_667 134.53(5)
O3 V1 V1 2_565 5_667 92.66(5)
O3 V1 V1 8_575 5_667 114.33(5)
O3 V1 V1 3_466 5_667 125.22(5)
O3 V1 V1 5_666 5_667 63.32(4)
O3 V1 V1 4_546 5_667 100.33(5)
O3 V1 V1 6_656 5_667 82.13(4)
O3 V1 V1 7_656 5_667 23.42(4)
O3 V1 V1 1_556 5_667 52.94(4)
O2 V1 V1 1_556 5_567 36.38(7)
O3 V1 V1 5_566 5_567 77.79(9)
O3 V1 V1 3_566 5_567 119.48(10)
O3 V1 V1 7_655 5_567 141.18(10)
O3 V1 V1 . 5_567 90.30(9)
V1 V1 V1 5_566 5_567 82.15(3)
V1 V1 V1 5_666 5_567 147.46(5)
V2 V1 V1 5_566 5_567 104.41(4)
Sr1 V1 V1 . 5_567 129.91(3)
V2 V1 V1 1_655 5_567 118.79(4)
V2 V1 V1 . 5_567 71.44(3)
O2 V1 V1 5_666 5_567 79.97(6)
O2 V1 V1 5_566 5_567 15.18(6)
Sr1 V1 V1 1_556 5_567 54.38(2)
O2 V1 V1 . 5_567 146.822(15)
O1 V1 V1 5_566 5_567 52.01(5)
O1 V1 V1 1_656 5_567 95.88(9)
O1 V1 V1 1_556 5_567 50.19(7)
O1 V1 V1 5_565 5_567 122.39(6)
O2 V1 V1 5_565 5_567 103.13(5)
O2 V1 V1 5_665 5_567 163.78(7)
Sr1 V1 V1 5_566 5_567 48.797(18)
Sr1 V1 V1 5_666 5_567 93.36(3)
O3 V1 V1 1_655 5_567 134.53(5)
O3 V1 V1 7 5_567 70.72(4)
O3 V1 V1 2_565 5_567 114.33(5)
O3 V1 V1 8_575 5_567 92.66(5)
O3 V1 V1 3_466 5_567 63.32(4)
O3 V1 V1 5_666 5_567 125.22(5)
O3 V1 V1 4_546 5_567 82.13(4)
O3 V1 V1 6_656 5_567 100.33(5)
O3 V1 V1 7_656 5_567 52.94(4)
O3 V1 V1 1_556 5_567 23.42(4)
V1 V1 V1 5_667 5_567 66.35(3)
O2 V1 O2 1_556 2_566 59.78(18)
O3 V1 O2 5_566 2_566 139.97(9)
O3 V1 O2 3_566 2_566 139.97(9)
O3 V1 O2 7_655 2_566 66.62(10)
O3 V1 O2 . 2_566 66.62(10)
V1 V1 O2 5_566 2_566 104.14(5)
V1 V1 O2 5_666 2_566 104.14(5)
V2 V1 O2 5_566 2_566 177.06(7)
Sr1 V1 O2 . 2_566 64.40(6)
V2 V1 O2 1_655 2_566 50.93(3)
V2 V1 O2 . 2_566 50.93(3)
O2 V1 O2 5_666 2_566 87.03(6)
O2 V1 O2 5_566 2_566 87.03(6)
Sr1 V1 O2 1_556 2_566 29.74(6)
O2 V1 O2 . 2_566 104.11(7)
O1 V1 O2 5_566 2_566 118.30(9)
O1 V1 O2 1_656 2_566 43.990(18)
O1 V1 O2 1_556 2_566 43.990(18)
O1 V1 O2 5_565 2_566 154.56(9)
O2 V1 O2 5_565 2_566 112.88(9)
O2 V1 O2 5_665 2_566 112.88(9)
Sr1 V1 O2 5_566 2_566 123.72(4)
Sr1 V1 O2 5_666 2_566 123.72(4)
O3 V1 O2 1_655 2_566 79.18(5)
O3 V1 O2 7 2_566 79.18(5)
O3 V1 O2 2_565 2_566 36.30(6)
O3 V1 O2 8_575 2_566 36.30(6)
O3 V1 O2 3_466 2_566 110.41(4)
O3 V1 O2 5_666 2_566 110.41(4)
O3 V1 O2 4_546 2_566 158.97(5)
O3 V1 O2 6_656 2_566 158.97(5)
O3 V1 O2 7_656 2_566 58.69(6)
O3 V1 O2 1_556 2_566 58.69(6)
V1 V1 O2 5_667 2_566 78.02(5)
V1 V1 O2 5_567 2_566 78.02(5)
O2 V1 V1 1_556 2_565 78.73(17)
O3 V1 V1 5_566 2_565 137.02(9)
O3 V1 V1 3_566 2_565 137.02(9)
O3 V1 V1 7_655 2_565 55.57(9)
O3 V1 V1 . 2_565 55.57(9)
V1 V1 V1 5_566 2_565 96.31(4)
V1 V1 V1 5_666 2_565 96.31(4)
V2 V1 V1 5_566 2_565 158.10(3)
Sr1 V1 V1 . 2_565 45.44(2)
V2 V1 V1 1_655 2_565 47.065(14)
V2 V1 V1 . 2_565 47.065(14)
O2 V1 V1 5_666 2_565 100.08(8)
O2 V1 V1 5_566 2_565 100.08(8)
Sr1 V1 V1 1_556 2_565 48.70(2)
O2 V1 V1 . 2_565 85.15(7)
O1 V1 V1 5_566 2_565 137.26(7)
O1 V1 V1 1_656 2_565 50.76(3)
O1 V1 V1 1_556 2_565 50.76(3)
O1 V1 V1 5_565 2_565 135.60(7)
O2 V1 V1 5_565 2_565 99.33(7)
O2 V1 V1 5_665 2_565 99.33(7)
Sr1 V1 V1 5_566 2_565 133.736(14)
Sr1 V1 V1 5_666 2_565 133.736(14)
O3 V1 V1 1_655 2_565 74.48(4)
O3 V1 V1 7 2_565 74.48(4)
O3 V1 V1 2_565 2_565 22.93(4)
O3 V1 V1 8_575 2_565 22.93(4)
O3 V1 V1 3_466 2_565 109.46(4)
O3 V1 V1 5_666 2_565 109.46(4)
O3 V1 V1 4_546 2_565 162.15(4)
O3 V1 V1 6_656 2_565 162.15(4)
O3 V1 V1 7_656 2_565 76.69(4)
O3 V1 V1 1_556 2_565 76.69(4)
V1 V1 V1 5_667 2_565 93.85(2)
V1 V1 V1 5_567 2_565 93.85(2)
O2 V1 V1 2_566 2_565 18.96(6)
O2 V1 V2 1_556 5_567 44.93(17)
O3 V1 V2 5_566 5_567 77.49(9)
O3 V1 V2 3_566 5_567 77.49(9)
O3 V1 V2 7_655 5_567 131.83(9)
O3 V1 V2 . 5_567 131.83(9)
V1 V1 V2 5_566 5_567 107.38(4)
V1 V1 V2 5_666 5_567 107.38(4)
V2 V1 V2 5_566 5_567 78.23(3)
Sr1 V1 V2 . 5_567 169.11(3)
V2 V1 V2 1_655 5_567 114.42(3)
V2 V1 V2 . 5_567 114.42(3)
O2 V1 V2 5_666 5_567 49.19(6)
O2 V1 V2 5_566 5_567 49.19(6)
Sr1 V1 V2 1_556 5_567 74.97(3)
O2 V1 V2 . 5_567 151.18(8)
O1 V1 V2 5_566 5_567 13.59(7)
O1 V1 V2 1_656 5_567 92.30(8)
O1 V1 V2 1_556 5_567 92.30(8)
O1 V1 V2 5_565 5_567 100.73(7)
O2 V1 V2 5_565 5_567 120.88(7)
O2 V1 V2 5_665 5_567 120.88(7)
Sr1 V1 V2 5_566 5_567 50.487(17)
Sr1 V1 V2 5_666 5_567 50.487(17)
O3 V1 V2 1_655 5_567 108.39(4)
O3 V1 V2 7 5_567 108.39(4)
O3 V1 V2 2_565 5_567 132.65(5)
O3 V1 V2 8_575 5_567 132.65(5)
O3 V1 V2 3_466 5_567 84.34(4)
O3 V1 V2 5_666 5_567 84.34(4)
O3 V1 V2 4_546 5_567 63.72(4)
O3 V1 V2 6_656 5_567 63.72(4)
O3 V1 V2 7_656 5_567 49.75(4)
O3 V1 V2 1_556 5_567 49.75(4)
V1 V1 V2 5_667 5_567 42.981(19)
V1 V1 V2 5_567 5_567 42.981(19)
O2 V1 V2 2_566 5_567 104.71(6)
V1 V1 V2 2_565 5_567 123.668(17)
O2 V1 O3 1_556 3_567 30.74(15)
O3 V1 O3 5_566 3_567 99.53(11)
O3 V1 O3 3_566 3_567 81.71(9)
O3 V1 O3 7_655 3_567 112.33(8)
O3 V1 O3 . 3_567 136.12(9)
V1 V1 O3 5_566 3_567 126.01(5)
V1 V1 O3 5_666 3_567 99.01(5)
V2 V1 O3 5_566 3_567 95.32(5)
Sr1 V1 O3 . 3_567 148.85(4)
V2 V1 O3 1_655 3_567 92.91(4)
V2 V1 O3 . 3_567 113.76(4)
O2 V1 O3 5_666 3_567 32.37(6)
O2 V1 O3 5_566 3_567 60.24(6)
Sr1 V1 O3 1_556 3_567 58.77(4)
O2 V1 O3 . 3_567 161.96(6)
O1 V1 O3 5_566 3_567 33.57(7)
O1 V1 O3 1_656 3_567 70.27(9)
O1 V1 O3 1_556 3_567 89.40(10)
O1 V1 O3 5_565 3_567 117.09(8)
O2 V1 O3 5_565 3_567 142.33(7)
O2 V1 O3 5_665 3_567 117.96(6)
Sr1 V1 O3 5_566 3_567 71.66(4)
Sr1 V1 O3 5_666 3_567 50.91(4)
O3 V1 O3 1_655 3_567 91.91(6)
O3 V1 O3 7 3_567 119.17(4)
O3 V1 O3 2_565 3_567 111.03(5)
O3 V1 O3 8_575 3_567 121.32(5)
O3 V1 O3 3_466 3_567 103.34(6)
O3 V1 O3 5_666 3_567 77.24(4)
O3 V1 O3 4_546 3_567 84.47(5)
O3 V1 O3 6_656 3_567 76.37(4)
O3 V1 O3 7_656 3_567 29.34(7)
O3 V1 O3 1_556 3_567 42.86(4)
V1 V1 O3 5_667 3_567 22.03(3)
V1 V1 O3 5_567 3_567 48.45(4)
O2 V1 O3 2_566 3_567 87.53(6)
V1 V1 O3 2_565 3_567 105.92(3)
V2 V1 O3 5_567 3_567 22.05(3)
O2 V1 O3 1_556 5_567 30.74(15)
O3 V1 O3 5_566 5_567 81.71(9)
O3 V1 O3 3_566 5_567 99.53(11)
O3 V1 O3 7_655 5_567 136.12(9)
O3 V1 O3 . 5_567 112.33(8)
V1 V1 O3 5_566 5_567 99.01(5)
V1 V1 O3 5_666 5_567 126.01(5)
V2 V1 O3 5_566 5_567 95.32(5)
Sr1 V1 O3 . 5_567 148.85(4)
V2 V1 O3 1_655 5_567 113.76(4)
V2 V1 O3 . 5_567 92.91(4)
O2 V1 O3 5_666 5_567 60.24(6)
O2 V1 O3 5_566 5_567 32.37(6)
Sr1 V1 O3 1_556 5_567 58.77(4)
O2 V1 O3 . 5_567 161.96(6)
O1 V1 O3 5_566 5_567 33.57(7)
O1 V1 O3 1_656 5_567 89.40(10)
O1 V1 O3 1_556 5_567 70.27(9)
O1 V1 O3 5_565 5_567 117.09(8)
O2 V1 O3 5_565 5_567 117.96(6)
O2 V1 O3 5_665 5_567 142.33(7)
Sr1 V1 O3 5_566 5_567 50.91(4)
Sr1 V1 O3 5_666 5_567 71.66(4)
O3 V1 O3 1_655 5_567 119.17(4)
O3 V1 O3 7 5_567 91.91(6)
O3 V1 O3 2_565 5_567 121.32(5)
O3 V1 O3 8_575 5_567 111.03(5)
O3 V1 O3 3_466 5_567 77.24(4)
O3 V1 O3 5_666 5_567 103.34(6)
O3 V1 O3 4_546 5_567 76.37(4)
O3 V1 O3 6_656 5_567 84.47(5)
O3 V1 O3 7_656 5_567 42.86(4)
O3 V1 O3 1_556 5_567 29.34(7)
V1 V1 O3 5_667 5_567 48.45(4)
V1 V1 O3 5_567 5_567 22.03(3)
O2 V1 O3 2_566 5_567 87.53(6)
V1 V1 O3 2_565 5_567 105.92(3)
V2 V1 O3 5_567 5_567 22.05(3)
O3 V1 O3 3_567 5_567 27.88(6)
O2 V1 O1 1_556 . 128.62(14)
O3 V1 O1 5_566 . 81.60(9)
O3 V1 O1 3_566 . 119.82(10)
O3 V1 O1 7_655 . 77.32(9)
O3 V1 O1 . . 21.98(10)
V1 V1 O1 5_566 . 44.61(3)
V1 V1 O1 5_666 . 100.60(6)
V2 V1 O1 5_566 . 99.25(5)
Sr1 V1 O1 . . 32.116(16)
V2 V1 O1 1_655 . 90.96(3)
V2 V1 O1 . . 44.37(5)
O2 V1 O1 5_666 . 158.59(7)
O2 V1 O1 5_566 . 101.99(7)
Sr1 V1 O1 1_556 . 103.89(5)
O2 V1 O1 . . 39.99(7)
O1 V1 O1 5_566 . 146.88(4)
O1 V1 O1 1_656 . 108.47(6)
O1 V1 O1 1_556 . 68.75(4)
O1 V1 O1 5_565 . 79.80(3)
O2 V1 O1 5_565 . 37.99(7)
O2 V1 O1 5_665 . 83.24(8)
Sr1 V1 O1 5_566 . 102.483(19)
Sr1 V1 O1 5_666 . 150.72(5)
O3 V1 O1 1_655 . 101.55(5)
O3 V1 O1 7 . 42.02(5)
O3 V1 O1 2_565 . 65.88(4)
O3 V1 O1 8_575 . 42.01(5)
O3 V1 O1 3_466 . 67.11(4)
O3 V1 O1 5_666 . 123.30(6)
O3 V1 O1 4_546 . 103.00(4)
O3 V1 O1 6_656 . 120.94(6)
O3 V1 O1 7_656 . 135.62(6)
O3 V1 O1 1_556 . 115.26(6)
V1 V1 O1 5_667 . 156.02(4)
V1 V1 O1 5_567 . 111.47(4)
O2 V1 O1 2_566 . 78.22(6)
V1 V1 O1 2_565 . 62.20(3)
V2 V1 O1 5_567 . 149.95(3)
O3 V1 O1 3_567 . 158.05(6)
O3 V1 O1 5_567 . 133.34(5)
O2 V1 O1 1_556 1_655 128.62(14)
O3 V1 O1 5_566 1_655 119.82(10)
O3 V1 O1 3_566 1_655 81.60(9)
O3 V1 O1 7_655 1_655 21.98(10)
O3 V1 O1 . 1_655 77.32(9)
V1 V1 O1 5_566 1_655 100.60(6)
V1 V1 O1 5_666 1_655 44.61(3)
V2 V1 O1 5_566 1_655 99.25(5)
Sr1 V1 O1 . 1_655 32.116(16)
V2 V1 O1 1_655 1_655 44.37(5)
V2 V1 O1 . 1_655 90.96(3)
O2 V1 O1 5_666 1_655 101.99(7)
O2 V1 O1 5_566 1_655 158.59(7)
Sr1 V1 O1 1_556 1_655 103.89(5)
O2 V1 O1 . 1_655 39.99(7)
O1 V1 O1 5_566 1_655 146.89(4)
O1 V1 O1 1_656 1_655 68.75(4)
O1 V1 O1 1_556 1_655 108.47(6)
O1 V1 O1 5_565 1_655 79.80(3)
O2 V1 O1 5_565 1_655 83.24(8)
O2 V1 O1 5_665 1_655 37.99(7)
Sr1 V1 O1 5_566 1_655 150.72(5)
Sr1 V1 O1 5_666 1_655 102.483(19)
O3 V1 O1 1_655 1_655 42.02(5)
O3 V1 O1 7 1_655 101.55(5)
O3 V1 O1 2_565 1_655 42.01(5)
O3 V1 O1 8_575 1_655 65.88(4)
O3 V1 O1 3_466 1_655 123.30(6)
O3 V1 O1 5_666 1_655 67.11(4)
O3 V1 O1 4_546 1_655 120.94(6)
O3 V1 O1 6_656 1_655 103.00(4)
O3 V1 O1 7_656 1_655 115.26(6)
O3 V1 O1 1_556 1_655 135.62(6)
V1 V1 O1 5_667 1_655 111.47(4)
V1 V1 O1 5_567 1_655 156.02(4)
O2 V1 O1 2_566 1_655 78.22(6)
V1 V1 O1 2_565 1_655 62.20(3)
V2 V1 O1 5_567 1_655 149.95(3)
O3 V1 O1 3_567 1_655 133.34(5)
O3 V1 O1 5_567 1_655 158.05(6)
O1 V1 O1 . 1_655 60.06(6)
O2 V1 V1 1_556 1_455 90.0
O3 V1 V1 5_566 1_455 50.00(9)
O3 V1 V1 3_566 1_455 130.00(9)
O3 V1 V1 7_655 1_455 135.00(9)
O3 V1 V1 . 1_455 45.00(9)
V1 V1 V1 5_566 1_455 26.48(4)
V1 V1 V1 5_666 1_455 153.52(4)
V2 V1 V1 5_566 1_455 90.0
Sr1 V1 V1 . 1_455 90.0
V2 V1 V1 1_655 1_455 136.959(15)
V2 V1 V1 . 1_455 43.041(15)
O2 V1 V1 5_666 1_455 136.27(6)
O2 V1 V1 5_566 1_455 43.73(6)
Sr1 V1 V1 1_556 1_455 90.0
O2 V1 V1 . 1_455 90.0
O1 V1 V1 5_566 1_455 90.0
O1 V1 V1 1_656 1_455 132.74(3)
O1 V1 V1 1_556 1_455 47.26(3)
O1 V1 V1 5_565 1_455 90.0
O2 V1 V1 5_565 1_455 47.95(5)
O2 V1 V1 5_665 1_455 132.05(5)
Sr1 V1 V1 5_566 1_455 49.044(12)
Sr1 V1 V1 5_666 1_455 130.955(12)
O3 V1 V1 1_655 1_455 160.45(4)
O3 V1 V1 7 1_455 19.55(4)
O3 V1 V1 2_565 1_455 109.51(4)
O3 V1 V1 8_575 1_455 70.49(4)
O3 V1 V1 3_466 1_455 20.42(4)
O3 V1 V1 5_666 1_455 159.58(4)
O3 V1 V1 4_546 1_455 73.20(4)
O3 V1 V1 6_656 1_455 106.80(4)
O3 V1 V1 7_656 1_455 106.73(3)
O3 V1 V1 1_556 1_455 73.27(3)
V1 V1 V1 5_667 1_455 123.177(15)
V1 V1 V1 5_567 1_455 56.823(15)
O2 V1 V1 2_566 1_455 90.0
V1 V1 V1 2_565 1_455 90.0
V2 V1 V1 5_567 1_455 90.0
O3 V1 V1 3_567 1_455 103.94(3)
O3 V1 V1 5_567 1_455 76.06(3)
O1 V1 V1 . 1_455 59.97(3)
O1 V1 V1 1_655 1_455 120.03(3)
O2 V1 V1 1_556 1_655 90.0
O3 V1 V1 5_566 1_655 130.00(9)
O3 V1 V1 3_566 1_655 50.00(9)
O3 V1 V1 7_655 1_655 45.00(9)
O3 V1 V1 . 1_655 135.00(9)
V1 V1 V1 5_566 1_655 153.52(4)
V1 V1 V1 5_666 1_655 26.48(4)
V2 V1 V1 5_566 1_655 90.0
Sr1 V1 V1 . 1_655 90.0
V2 V1 V1 1_655 1_655 43.041(15)
V2 V1 V1 . 1_655 136.959(15)
O2 V1 V1 5_666 1_655 43.73(6)
O2 V1 V1 5_566 1_655 136.27(6)
Sr1 V1 V1 1_556 1_655 90.0
O2 V1 V1 . 1_655 90.0
O1 V1 V1 5_566 1_655 90.0
O1 V1 V1 1_656 1_655 47.26(3)
O1 V1 V1 1_556 1_655 132.74(3)
O1 V1 V1 5_565 1_655 90.0
O2 V1 V1 5_565 1_655 132.05(5)
O2 V1 V1 5_665 1_655 47.95(5)
Sr1 V1 V1 5_566 1_655 130.956(12)
Sr1 V1 V1 5_666 1_655 49.045(12)
O3 V1 V1 1_655 1_655 19.55(4)
O3 V1 V1 7 1_655 160.45(4)
O3 V1 V1 2_565 1_655 70.49(4)
O3 V1 V1 8_575 1_655 109.51(4)
O3 V1 V1 3_466 1_655 159.58(4)
O3 V1 V1 5_666 1_655 20.42(4)
O3 V1 V1 4_546 1_655 106.80(4)
O3 V1 V1 6_656 1_655 73.20(4)
O3 V1 V1 7_656 1_655 73.27(3)
O3 V1 V1 1_556 1_655 106.73(3)
V1 V1 V1 5_667 1_655 56.823(15)
V1 V1 V1 5_567 1_655 123.177(15)
O2 V1 V1 2_566 1_655 90.0
V1 V1 V1 2_565 1_655 90.0
V2 V1 V1 5_567 1_655 90.0
O3 V1 V1 3_567 1_655 76.06(3)
O3 V1 V1 5_567 1_655 103.94(3)
O1 V1 V1 . 1_655 120.03(3)
O1 V1 V1 1_655 1_655 59.97(3)
V1 V1 V1 1_455 1_655 180.0
O2 V1 V1 1_556 1_554 168.73(17)
O3 V1 V1 5_566 1_554 76.88(9)
O3 V1 V1 3_566 1_554 76.88(9)
O3 V1 V1 7_655 1_554 64.87(9)
O3 V1 V1 . 1_554 64.87(9)
V1 V1 V1 5_566 1_554 64.40(4)
V1 V1 V1 5_666 1_554 64.40(4)
V2 V1 V1 5_566 1_554 68.10(3)
Sr1 V1 V1 . 1_554 44.56(2)
V2 V1 V1 1_655 1_554 87.54(3)
V2 V1 V1 . 1_554 87.54(3)
O2 V1 V1 5_666 1_554 131.97(6)
O2 V1 V1 5_566 1_554 131.97(6)
Sr1 V1 V1 1_556 1_554 138.70(2)
O2 V1 V1 . 1_554 4.85(7)
O1 V1 V1 5_566 1_554 132.74(7)
O1 V1 V1 1_656 1_554 111.91(9)
O1 V1 V1 1_556 1_554 111.91(9)
O1 V1 V1 5_565 1_554 45.60(7)
O2 V1 V1 5_565 1_554 43.56(5)
O2 V1 V1 5_665 1_554 43.56(5)
Sr1 V1 V1 5_566 1_554 107.697(19)
Sr1 V1 V1 5_666 1_554 107.697(19)
O3 V1 V1 1_655 1_554 78.41(4)
O3 V1 V1 7 1_554 78.41(4)
O3 V1 V1 2_565 1_554 78.43(4)
O3 V1 V1 8_575 1_554 78.43(4)
O3 V1 V1 3_466 1_554 84.07(4)
O3 V1 V1 5_666 1_554 84.07(4)
O3 V1 V1 4_546 1_554 84.14(4)
O3 V1 V1 6_656 1_554 84.14(4)
O3 V1 V1 7_656 1_554 158.38(4)
O3 V1 V1 1_556 1_554 158.38(4)
V1 V1 V1 5_667 1_554 146.542(15)
V1 V1 V1 5_567 1_554 146.542(15)
O2 V1 V1 2_566 1_554 108.96(6)
V1 V1 V1 2_565 1_554 90.0
V2 V1 V1 5_567 1_554 146.332(17)
O3 V1 V1 3_567 1_554 158.59(3)
O3 V1 V1 5_567 1_554 158.59(3)
O1 V1 V1 . 1_554 43.16(5)
O1 V1 V1 1_655 1_554 43.16(5)
V1 V1 V1 1_455 1_554 90.0
V1 V1 V1 1_655 1_554 90.0
O2 V1 O3 1_556 8_675 90.72(12)
O3 V1 O3 5_566 8_675 157.80(7)
O3 V1 O3 3_566 8_675 91.01(9)
O3 V1 O3 7_655 8_675 17.35(7)
O3 V1 O3 . 8_675 92.55(7)
V1 V1 O3 5_566 8_675 130.03(6)
V1 V1 O3 5_666 8_675 51.58(4)
V2 V1 O3 5_566 8_675 125.84(4)
Sr1 V1 O3 . 8_675 53.66(3)
V2 V1 O3 1_655 8_675 6.35(4)
V2 V1 O3 . 8_675 92.22(4)
O2 V1 O3 5_666 8_675 73.21(7)
O2 V1 O3 5_566 8_675 137.07(8)
Sr1 V1 O3 1_556 8_675 69.92(3)
O2 V1 O3 . 8_675 77.97(6)
O1 V1 O3 5_566 8_675 127.60(5)
O1 V1 O3 1_656 8_675 30.61(9)
O1 V1 O3 1_556 8_675 95.64(4)
O1 V1 O3 5_565 8_675 112.88(5)
O2 V1 O3 5_565 8_675 118.43(7)
O2 V1 O3 5_665 8_675 61.96(7)
Sr1 V1 O3 5_566 8_675 170.73(4)
Sr1 V1 O3 5_666 8_675 93.49(3)
O3 V1 O3 1_655 8_675 28.24(6)
O3 V1 O3 7 8_675 116.77(5)
O3 V1 O3 2_565 8_675 25.43(6)
O3 V1 O3 8_575 8_675 64.46(4)
O3 V1 O3 3_466 8_675 151.27(6)
O3 V1 O3 5_666 8_675 63.43(2)
O3 V1 O3 4_546 8_675 147.90(2)
O3 V1 O3 6_656 8_675 116.02(7)
O3 V1 O3 7_656 8_675 77.15(3)
O3 V1 O3 1_556 8_675 100.61(4)
V1 V1 O3 5_667 8_675 77.61(3)
V1 V1 O3 5_567 8_675 123.96(4)
O2 V1 O3 2_566 8_675 52.76(4)
V1 V1 O3 2_565 8_675 46.25(3)
V2 V1 O3 5_567 8_675 120.58(3)
O3 V1 O3 3_567 8_675 99.19(5)
O3 V1 O3 5_567 8_675 120.00(4)
O1 V1 O3 . 8_675 85.48(4)
O1 V1 O3 1_655 8_675 38.19(6)
V1 V1 O3 1_455 8_675 134.95(3)
V1 V1 O3 1_655 8_675 45.05(3)
V1 V1 O3 1_554 8_675 81.34(3)
O2 V1 O3 1_556 2_465 90.72(12)
O3 V1 O3 5_566 2_465 91.01(9)
O3 V1 O3 3_566 2_465 157.80(7)
O3 V1 O3 7_655 2_465 92.55(7)
O3 V1 O3 . 2_465 17.35(7)
V1 V1 O3 5_566 2_465 51.58(4)
V1 V1 O3 5_666 2_465 130.03(6)
V2 V1 O3 5_566 2_465 125.84(4)
Sr1 V1 O3 . 2_465 53.66(3)
V2 V1 O3 1_655 2_465 92.22(4)
V2 V1 O3 . 2_465 6.35(4)
O2 V1 O3 5_666 2_465 137.07(8)
O2 V1 O3 5_566 2_465 73.21(7)
Sr1 V1 O3 1_556 2_465 69.92(3)
O2 V1 O3 . 2_465 77.97(6)
O1 V1 O3 5_566 2_465 127.60(5)
O1 V1 O3 1_656 2_465 95.64(4)
O1 V1 O3 1_556 2_465 30.61(9)
O1 V1 O3 5_565 2_465 112.88(5)
O2 V1 O3 5_565 2_465 61.96(7)
O2 V1 O3 5_665 2_465 118.43(7)
Sr1 V1 O3 5_566 2_465 93.49(3)
Sr1 V1 O3 5_666 2_465 170.73(4)
O3 V1 O3 1_655 2_465 116.77(5)
O3 V1 O3 7 2_465 28.24(6)
O3 V1 O3 2_565 2_465 64.46(4)
O3 V1 O3 8_575 2_465 25.43(6)
O3 V1 O3 3_466 2_465 63.43(2)
O3 V1 O3 5_666 2_465 151.27(6)
O3 V1 O3 4_546 2_465 116.02(7)
O3 V1 O3 6_656 2_465 147.90(2)
O3 V1 O3 7_656 2_465 100.61(4)
O3 V1 O3 1_556 2_465 77.15(3)
V1 V1 O3 5_667 2_465 123.96(4)
V1 V1 O3 5_567 2_465 77.61(3)
O2 V1 O3 2_566 2_465 52.76(4)
V1 V1 O3 2_565 2_465 46.25(3)
V2 V1 O3 5_567 2_465 120.58(3)
O3 V1 O3 3_567 2_465 120.00(4)
O3 V1 O3 5_567 2_465 99.19(5)
O1 V1 O3 . 2_465 38.19(5)
O1 V1 O3 1_655 2_465 85.48(4)
V1 V1 O3 1_455 2_465 45.05(3)
V1 V1 O3 1_655 2_465 134.95(3)
V1 V1 O3 1_554 2_465 81.34(3)
O3 V1 O3 8_675 2_465 89.89(6)
O2 V1 O2 1_556 1_656 73.01(5)
O3 V1 O2 5_566 1_656 136.18(10)
O3 V1 O2 3_566 1_656 59.47(10)
O3 V1 O2 7_655 1_656 54.07(10)
O3 V1 O2 . 1_656 139.96(10)
V1 V1 O2 5_566 1_656 170.45(6)
V1 V1 O2 5_666 1_656 43.45(6)
V2 V1 O2 5_566 1_656 99.20(5)
Sr1 V1 O2 . 1_656 99.45(5)
V2 V1 O2 1_655 1_656 43.49(5)
V2 V1 O2 . 1_656 132.25(5)
O2 V1 O2 5_666 1_656 29.22(10)
O2 V1 O2 5_566 1_656 120.63(3)
Sr1 V1 O2 1_556 1_656 75.35(5)
O2 V1 O2 . 1_656 106.30(5)
O1 V1 O2 5_566 1_656 81.22(5)
O1 V1 O2 1_656 1_656 37.62(5)
O1 V1 O2 1_556 1_656 120.40(7)
O1 V1 O2 5_565 1_656 103.96(5)
O2 V1 O2 5_565 1_656 149.03(2)
O2 V1 O2 5_665 1_656 64.94(9)
Sr1 V1 O2 5_566 1_656 125.40(5)
Sr1 V1 O2 5_666 1_656 47.58(5)
O3 V1 O2 1_655 1_656 30.80(6)
O3 V1 O2 7 1_656 160.66(7)
O3 V1 O2 2_565 1_656 71.67(6)
O3 V1 O2 8_575 1_656 108.92(7)
O3 V1 O2 3_466 1_656 160.90(7)
O3 V1 O2 5_666 1_656 32.04(6)
O3 V1 O2 4_546 1_656 111.10(6)
O3 V1 O2 6_656 1_656 78.88(6)
O3 V1 O2 7_656 1_656 56.31(6)
O3 V1 O2 1_556 1_656 89.75(6)
V1 V1 O2 5_667 1_656 40.66(5)
V1 V1 O2 5_567 1_656 106.75(5)
O2 V1 O2 2_566 1_656 81.54(6)
V1 V1 O2 2_565 1_656 86.73(5)
V2 V1 O2 5_567 1_656 78.06(5)
O3 V1 O2 3_567 1_656 61.21(6)
O3 V1 O2 5_567 1_656 88.81(6)
O1 V1 O2 . 1_656 131.38(5)
O1 V1 O2 1_655 1_656 72.77(6)
V1 V1 O2 1_455 1_656 163.01(5)
V1 V1 O2 1_655 1_656 16.99(5)
V1 V1 O2 1_554 1_656 106.65(5)
O3 V1 O2 8_675 1_656 47.78(6)
O3 V1 O2 2_465 1_656 132.79(6)
O2 V1 O2 1_556 1_456 73.01(5)
O3 V1 O2 5_566 1_456 59.47(10)
O3 V1 O2 3_566 1_456 136.18(10)
O3 V1 O2 7_655 1_456 139.96(10)
O3 V1 O2 . 1_456 54.07(10)
V1 V1 O2 5_566 1_456 43.45(6)
V1 V1 O2 5_666 1_456 170.45(6)
V2 V1 O2 5_566 1_456 99.20(5)
Sr1 V1 O2 . 1_456 99.45(5)
V2 V1 O2 1_655 1_456 132.25(5)
V2 V1 O2 . 1_456 43.49(5)
O2 V1 O2 5_666 1_456 120.63(3)
O2 V1 O2 5_566 1_456 29.22(10)
Sr1 V1 O2 1_556 1_456 75.35(5)
O2 V1 O2 . 1_456 106.30(5)
O1 V1 O2 5_566 1_456 81.22(5)
O1 V1 O2 1_656 1_456 120.40(7)
O1 V1 O2 1_556 1_456 37.62(5)
O1 V1 O2 5_565 1_456 103.96(5)
O2 V1 O2 5_565 1_456 64.94(9)
O2 V1 O2 5_665 1_456 149.03(2)
Sr1 V1 O2 5_566 1_456 47.58(5)
Sr1 V1 O2 5_666 1_456 125.40(5)
O3 V1 O2 1_655 1_456 160.66(7)
O3 V1 O2 7 1_456 30.80(6)
O3 V1 O2 2_565 1_456 108.92(7)
O3 V1 O2 8_575 1_456 71.67(6)
O3 V1 O2 3_466 1_456 32.04(6)
O3 V1 O2 5_666 1_456 160.90(7)
O3 V1 O2 4_546 1_456 78.88(6)
O3 V1 O2 6_656 1_456 111.10(6)
O3 V1 O2 7_656 1_456 89.75(6)
O3 V1 O2 1_556 1_456 56.31(6)
V1 V1 O2 5_667 1_456 106.75(5)
V1 V1 O2 5_567 1_456 40.66(5)
O2 V1 O2 2_566 1_456 81.54(6)
V1 V1 O2 2_565 1_456 86.73(5)
V2 V1 O2 5_567 1_456 78.06(5)
O3 V1 O2 3_567 1_456 88.81(6)
O3 V1 O2 5_567 1_456 61.21(6)
O1 V1 O2 . 1_456 72.77(6)
O1 V1 O2 1_655 1_456 131.38(5)
V1 V1 O2 1_455 1_456 16.99(5)
V1 V1 O2 1_655 1_456 163.01(5)
V1 V1 O2 1_554 1_456 106.65(5)
O3 V1 O2 8_675 1_456 132.79(6)
O3 V1 O2 2_465 1_456 47.78(6)
O2 V1 O2 1_656 1_456 146.02(9)
O2 V1 V1 1_556 2 101.27(17)
O3 V1 V1 5_566 2 42.98(9)
O3 V1 V1 3_566 2 42.98(9)
O3 V1 V1 7_655 2 124.43(9)
O3 V1 V1 . 2 124.43(9)
V1 V1 V1 5_566 2 83.69(4)
V1 V1 V1 5_666 2 83.69(4)
V2 V1 V1 5_566 2 21.90(3)
Sr1 V1 V1 . 2 134.56(2)
V2 V1 V1 1_655 2 132.935(14)
V2 V1 V1 . 2 132.935(15)
O2 V1 V1 5_666 2 79.92(8)
O2 V1 V1 5_566 2 79.92(8)
Sr1 V1 V1 1_556 2 131.30(2)
O2 V1 V1 . 2 94.85(7)
O1 V1 V1 5_566 2 42.74(7)
O1 V1 V1 1_656 2 129.24(3)
O1 V1 V1 1_556 2 129.24(3)
O1 V1 V1 5_565 2 44.40(7)
O2 V1 V1 5_565 2 80.67(7)
O2 V1 V1 5_665 2 80.67(7)
Sr1 V1 V1 5_566 2 46.264(14)
Sr1 V1 V1 5_666 2 46.264(14)
O3 V1 V1 1_655 2 105.52(4)
O3 V1 V1 7 2 105.52(4)
O3 V1 V1 2_565 2 157.07(4)
O3 V1 V1 8_575 2 157.07(4)
O3 V1 V1 3_466 2 70.54(4)
O3 V1 V1 5_666 2 70.54(4)
O3 V1 V1 4_546 2 17.85(4)
O3 V1 V1 6_656 2 17.85(4)
O3 V1 V1 7_656 2 103.31(4)
O3 V1 V1 1_556 2 103.31(4)
V1 V1 V1 5_667 2 86.15(2)
V1 V1 V1 5_567 2 86.15(2)
O2 V1 V1 2_566 2 161.04(6)
V1 V1 V1 2_565 2 180.0
V2 V1 V1 5_567 2 56.332(17)
O3 V1 V1 3_567 2 74.08(3)
O3 V1 V1 5_567 2 74.08(3)
O1 V1 V1 . 2 117.80(3)
O1 V1 V1 1_655 2 117.80(3)
V1 V1 V1 1_455 2 90.0
V1 V1 V1 1_655 2 90.0
V1 V1 V1 1_554 2 90.0
O3 V1 V1 8_675 2 133.75(3)
O3 V1 V1 2_465 2 133.75(3)
O2 V1 V1 1_656 2 93.27(5)
O2 V1 V1 1_456 2 93.27(5)
O1 V2 O3 1_556 7 110.08(9)
O1 V2 O3 1_556 8_575 110.08(9)
O3 V2 O3 7 8_575 139.84(18)
O1 V2 O3 1_556 2_465 110.08(9)
O3 V2 O3 7 2_465 87.02(17)
O3 V2 O3 8_575 2_465 79.41(17)
O1 V2 O3 1_556 . 110.08(9)
O3 V2 O3 7 . 79.41(17)
O3 V2 O3 8_575 . 87.02(17)
O3 V2 O3 2_465 . 139.84(18)
O1 V2 V1 1_556 5_566 111.90(3)
O3 V2 V1 7 5_566 39.93(8)
O3 V2 V1 8_575 5_566 120.71(10)
O3 V2 V1 2_465 5_566 120.71(10)
O3 V2 V1 . 5_566 39.93(8)
O1 V2 V1 1_556 6_566 111.90(3)
O3 V2 V1 7 6_566 120.71(10)
O3 V2 V1 8_575 6_566 39.93(8)
O3 V2 V1 2_465 6_566 39.93(8)
O3 V2 V1 . 6_566 120.71(10)
V1 V2 V1 5_566 6_566 136.20(7)
O1 V2 Sr1 1_556 1_455 131.60(2)
O3 V2 Sr1 7 1_455 45.11(9)
O3 V2 Sr1 8_575 1_455 104.47(9)
O3 V2 Sr1 2_465 1_455 45.11(9)
O3 V2 Sr1 . 1_455 104.47(9)
V1 V2 Sr1 5_566 1_455 75.66(3)
V1 V2 Sr1 6_566 1_455 75.66(3)
O1 V2 Sr1 1_556 . 131.60(2)
O3 V2 Sr1 7 . 104.47(9)
O3 V2 Sr1 8_575 . 45.11(9)
O3 V2 Sr1 2_465 . 104.47(9)
O3 V2 Sr1 . . 45.11(9)
V1 V2 Sr1 5_566 . 75.66(3)
V1 V2 Sr1 6_566 . 75.66(3)
Sr1 V2 Sr1 1_455 . 96.81(4)
O1 V2 V1 1_556 2_565 87.54(3)
O3 V2 V1 7 2_565 161.92(10)
O3 V2 V1 8_575 2_565 22.91(8)
O3 V2 V1 2_465 2_565 90.73(9)
O3 V2 V1 . 2_565 90.96(9)
V1 V2 V1 5_566 2_565 130.40(2)
V1 V2 V1 6_566 2_565 51.977(19)
Sr1 V2 V1 1_455 2_565 125.11(3)
Sr1 V2 V1 . 2_565 58.80(2)
O1 V2 V1 1_556 1_455 87.54(3)
O3 V2 V1 7 1_455 22.91(8)
O3 V2 V1 8_575 1_455 161.92(10)
O3 V2 V1 2_465 1_455 90.96(9)
O3 V2 V1 . 1_455 90.73(9)
V1 V2 V1 5_566 1_455 51.977(19)
V1 V2 V1 6_566 1_455 130.40(2)
Sr1 V2 V1 1_455 1_455 58.80(2)
Sr1 V2 V1 . 1_455 125.11(3)
V1 V2 V1 2_565 1_455 175.07(6)
O1 V2 V1 1_556 . 87.54(3)
O3 V2 V1 7 . 90.73(9)
O3 V2 V1 8_575 . 90.96(9)
O3 V2 V1 2_465 . 161.92(10)
O3 V2 V1 . . 22.91(8)
V1 V2 V1 5_566 . 51.977(19)
V1 V2 V1 6_566 . 130.40(2)
Sr1 V2 V1 1_455 . 125.11(3)
Sr1 V2 V1 . . 58.80(2)
V1 V2 V1 2_565 . 85.87(3)
V1 V2 V1 1_455 . 93.92(3)
O1 V2 V1 1_556 2_465 87.54(3)
O3 V2 V1 7 2_465 90.96(9)
O3 V2 V1 8_575 2_465 90.73(9)
O3 V2 V1 2_465 2_465 22.91(8)
O3 V2 V1 . 2_465 161.92(10)
V1 V2 V1 5_566 2_465 130.40(2)
V1 V2 V1 6_566 2_465 51.977(19)
Sr1 V2 V1 1_455 2_465 58.80(2)
Sr1 V2 V1 . 2_465 125.11(3)
V1 V2 V1 2_565 2_465 93.92(3)
V1 V2 V1 1_455 2_465 85.87(3)
V1 V2 V1 . 2_465 175.07(6)
O1 V2 O1 1_556 . 180.0
O3 V2 O1 7 . 69.92(9)
O3 V2 O1 8_575 . 69.92(9)
O3 V2 O1 2_465 . 69.92(9)
O3 V2 O1 . . 69.92(9)
V1 V2 O1 5_566 . 68.10(3)
V1 V2 O1 6_566 . 68.10(3)
Sr1 V2 O1 1_455 . 48.40(2)
Sr1 V2 O1 . . 48.40(2)
V1 V2 O1 2_565 . 92.46(3)
V1 V2 O1 1_455 . 92.46(3)
V1 V2 O1 . . 92.46(3)
V1 V2 O1 2_465 . 92.46(3)
O1 V2 O2 1_556 2_566 62.95(7)
O3 V2 O2 7 2_566 169.86(12)
O3 V2 O2 8_575 2_566 47.78(11)
O3 V2 O2 2_465 2_566 102.18(11)
O3 V2 O2 . 2_566 95.81(10)
V1 V2 O2 5_566 2_566 133.69(5)
V1 V2 O2 6_566 2_566 69.42(7)
Sr1 V2 O2 1_455 2_566 144.97(7)
Sr1 V2 O2 . 2_566 77.59(6)
V1 V2 O2 2_565 2_566 24.87(7)
V1 V2 O2 1_455 2_566 150.24(9)
V1 V2 O2 . 2_566 81.83(6)
V1 V2 O2 2_465 2_566 95.91(6)
O1 V2 O2 . 2_566 117.05(7)
O1 V2 O2 1_556 1_456 62.95(7)
O3 V2 O2 7 1_456 47.78(11)
O3 V2 O2 8_575 1_456 169.86(12)
O3 V2 O2 2_465 1_456 95.81(10)
O3 V2 O2 . 1_456 102.18(11)
V1 V2 O2 5_566 1_456 69.42(7)
V1 V2 O2 6_566 1_456 133.69(5)
Sr1 V2 O2 1_455 1_456 77.59(6)
Sr1 V2 O2 . 1_456 144.97(7)
V1 V2 O2 2_565 1_456 150.24(9)
V1 V2 O2 1_455 1_456 24.87(7)
V1 V2 O2 . 1_456 95.91(6)
V1 V2 O2 2_465 1_456 81.83(6)
O1 V2 O2 . 1_456 117.05(7)
O2 V2 O2 2_566 1_456 125.89(14)
O1 V2 O2 1_556 1_556 62.95(7)
O3 V2 O2 7 1_556 102.18(10)
O3 V2 O2 8_575 1_556 95.81(10)
O3 V2 O2 2_465 1_556 169.86(12)
O3 V2 O2 . 1_556 47.78(11)
V1 V2 O2 5_566 1_556 69.42(7)
V1 V2 O2 6_566 1_556 133.69(5)
Sr1 V2 O2 1_455 1_556 144.97(7)
Sr1 V2 O2 . 1_556 77.59(6)
V1 V2 O2 2_565 1_556 81.83(6)
V1 V2 O2 1_455 1_556 95.91(6)
V1 V2 O2 . 1_556 24.87(7)
V1 V2 O2 2_465 1_556 150.24(9)
O1 V2 O2 . 1_556 117.05(7)
O2 V2 O2 2_566 1_556 68.34(13)
O2 V2 O2 1_456 1_556 87.44(10)
O1 V2 O2 1_556 2_466 62.95(7)
O3 V2 O2 7 2_466 95.81(10)
O3 V2 O2 8_575 2_466 102.18(10)
O3 V2 O2 2_465 2_466 47.78(11)
O3 V2 O2 . 2_466 169.86(12)
V1 V2 O2 5_566 2_466 133.69(5)
V1 V2 O2 6_566 2_466 69.42(7)
Sr1 V2 O2 1_455 2_466 77.59(6)
Sr1 V2 O2 . 2_466 144.97(7)
V1 V2 O2 2_565 2_466 95.91(6)
V1 V2 O2 1_455 2_466 81.83(6)
V1 V2 O2 . 2_466 150.24(9)
V1 V2 O2 2_465 2_466 24.87(7)
O1 V2 O2 . 2_466 117.05(7)
O2 V2 O2 2_566 2_466 87.44(10)
O2 V2 O2 1_456 2_466 68.34(13)
O2 V2 O2 1_556 2_466 125.89(14)
O1 V2 Sr1 1_556 1_556 41.769(18)
O3 V2 Sr1 7 1_556 132.97(9)
O3 V2 Sr1 8_575 1_556 80.24(8)
O3 V2 Sr1 2_465 1_556 132.97(9)
O3 V2 Sr1 . 1_556 80.24(8)
V1 V2 Sr1 5_566 1_556 106.15(2)
V1 V2 Sr1 6_566 1_556 106.15(2)
Sr1 V2 Sr1 1_455 1_556 173.36(4)
Sr1 V2 Sr1 . 1_556 89.827(14)
V1 V2 Sr1 2_565 1_556 58.74(2)
V1 V2 Sr1 1_455 1_556 117.05(3)
V1 V2 Sr1 . 1_556 58.74(2)
V1 V2 Sr1 2_465 1_556 117.05(3)
O1 V2 Sr1 . 1_556 138.231(18)
O2 V2 Sr1 2_566 1_556 36.91(7)
O2 V2 Sr1 1_456 1_556 96.96(7)
O2 V2 Sr1 1_556 1_556 36.91(7)
O2 V2 Sr1 2_466 1_556 96.96(7)
O1 V2 Sr1 1_556 1_456 41.769(18)
O3 V2 Sr1 7 1_456 80.24(8)
O3 V2 Sr1 8_575 1_456 132.97(9)
O3 V2 Sr1 2_465 1_456 80.24(8)
O3 V2 Sr1 . 1_456 132.97(9)
V1 V2 Sr1 5_566 1_456 106.15(2)
V1 V2 Sr1 6_566 1_456 106.15(2)
Sr1 V2 Sr1 1_455 1_456 89.827(14)
Sr1 V2 Sr1 . 1_456 173.36(4)
V1 V2 Sr1 2_565 1_456 117.05(3)
V1 V2 Sr1 1_455 1_456 58.74(2)
V1 V2 Sr1 . 1_456 117.05(3)
V1 V2 Sr1 2_465 1_456 58.74(2)
O1 V2 Sr1 . 1_456 138.231(18)
O2 V2 Sr1 2_566 1_456 96.96(7)
O2 V2 Sr1 1_456 1_456 36.91(7)
O2 V2 Sr1 1_556 1_456 96.96(7)
O2 V2 Sr1 2_466 1_456 36.91(7)
Sr1 V2 Sr1 1_556 1_456 83.54(4)
O1 V2 O2 1_556 6_566 50.03(7)
O3 V2 O2 7 6_566 138.43(9)
O3 V2 O2 8_575 6_566 72.12(10)
O3 V2 O2 2_465 6_566 72.12(10)
O3 V2 O2 . 6_566 138.43(9)
V1 V2 O2 5_566 6_566 161.93(8)
V1 V2 O2 6_566 6_566 61.87(7)
Sr1 V2 O2 1_455 6_566 115.24(4)
Sr1 V2 O2 . 6_566 115.24(4)
V1 V2 O2 2_565 6_566 56.66(4)
V1 V2 O2 1_455 6_566 119.63(5)
V1 V2 O2 . 6_566 119.63(5)
V1 V2 O2 2_465 6_566 56.66(4)
O1 V2 O2 . 6_566 129.97(7)
O2 V2 O2 2_566 6_566 43.73(5)
O2 V2 O2 1_456 6_566 97.95(4)
O2 V2 O2 1_556 6_566 97.95(4)
O2 V2 O2 2_466 6_566 43.73(5)
Sr1 V2 O2 1_556 6_566 61.37(5)
Sr1 V2 O2 1_456 6_566 61.37(5)
O1 V2 O2 1_556 5_566 50.03(7)
O3 V2 O2 7 5_566 72.12(10)
O3 V2 O2 8_575 5_566 138.43(9)
O3 V2 O2 2_465 5_566 138.43(9)
O3 V2 O2 . 5_566 72.12(10)
V1 V2 O2 5_566 5_566 61.87(7)
V1 V2 O2 6_566 5_566 161.93(8)
Sr1 V2 O2 1_455 5_566 115.24(4)
Sr1 V2 O2 . 5_566 115.24(4)
V1 V2 O2 2_565 5_566 119.63(5)
V1 V2 O2 1_455 5_566 56.66(4)
V1 V2 O2 . 5_566 56.66(4)
V1 V2 O2 2_465 5_566 119.63(5)
O1 V2 O2 . 5_566 129.97(7)
O2 V2 O2 2_566 5_566 97.95(4)
O2 V2 O2 1_456 5_566 43.73(5)
O2 V2 O2 1_556 5_566 43.73(5)
O2 V2 O2 2_466 5_566 97.95(4)
Sr1 V2 O2 1_556 5_566 61.37(5)
Sr1 V2 O2 1_456 5_566 61.37(5)
O2 V2 O2 6_566 5_566 100.06(14)
O1 V2 O2 1_556 5_565 131.07(7)
O3 V2 O2 7 5_565 41.88(9)
O3 V2 O2 8_575 5_565 107.06(11)
O3 V2 O2 2_465 5_565 107.06(11)
O3 V2 O2 . 5_565 41.88(9)
V1 V2 O2 5_566 5_565 19.17(7)
V1 V2 O2 6_566 5_565 117.03(8)
Sr1 V2 O2 1_455 5_565 64.14(4)
Sr1 V2 O2 . 5_565 64.14(4)
V1 V2 O2 2_565 5_565 122.80(4)
V1 V2 O2 1_455 5_565 60.97(4)
V1 V2 O2 . 5_565 60.97(4)
V1 V2 O2 2_465 5_565 122.80(4)
O1 V2 O2 . 5_565 48.93(7)
O2 V2 O2 2_566 5_565 136.24(5)
O2 V2 O2 1_456 5_565 82.84(9)
O2 V2 O2 1_556 5_565 82.84(9)
O2 V2 O2 2_466 5_565 136.24(5)
Sr1 V2 O2 1_556 5_565 119.34(4)
Sr1 V2 O2 1_456 5_565 119.34(4)
O2 V2 O2 6_566 5_565 178.90(10)
O2 V2 O2 5_566 5_565 81.04(9)
O1 V2 O2 1_556 6_565 131.07(7)
O3 V2 O2 7 6_565 107.06(11)
O3 V2 O2 8_575 6_565 41.88(9)
O3 V2 O2 2_465 6_565 41.88(9)
O3 V2 O2 . 6_565 107.06(11)
V1 V2 O2 5_566 6_565 117.03(8)
V1 V2 O2 6_566 6_565 19.17(7)
Sr1 V2 O2 1_455 6_565 64.14(4)
Sr1 V2 O2 . 6_565 64.14(4)
V1 V2 O2 2_565 6_565 60.97(4)
V1 V2 O2 1_455 6_565 122.80(4)
V1 V2 O2 . 6_565 122.80(4)
V1 V2 O2 2_465 6_565 60.97(4)
O1 V2 O2 . 6_565 48.93(7)
O2 V2 O2 2_566 6_565 82.84(9)
O2 V2 O2 1_456 6_565 136.24(5)
O2 V2 O2 1_556 6_565 136.24(5)
O2 V2 O2 2_466 6_565 82.84(9)
Sr1 V2 O2 1_556 6_565 119.34(4)
Sr1 V2 O2 1_456 6_565 119.34(4)
O2 V2 O2 6_566 6_565 81.04(9)
O2 V2 O2 5_566 6_565 178.90(10)
O2 V2 O2 5_565 6_565 97.86(13)
O1 V2 O3 1_556 3_466 94.00(5)
O3 V2 O3 7 3_466 27.81(12)
O3 V2 O3 8_575 3_466 146.79(10)
O3 V2 O3 2_465 3_466 114.18(6)
O3 V2 O3 . 3_466 62.77(6)
V1 V2 O3 5_566 3_466 26.09(4)
V1 V2 O3 6_566 3_466 147.79(6)
Sr1 V2 O3 1_455 3_466 72.77(4)
Sr1 V2 O3 . 3_466 101.75(5)
V1 V2 O3 2_565 3_466 152.56(4)
V1 V2 O3 1_455 3_466 28.18(4)
V1 V2 O3 . 3_466 66.86(4)
V1 V2 O3 2_465 3_466 113.52(4)
O1 V2 O3 . 3_466 86.00(5)
O2 V2 O3 2_566 3_466 142.24(8)
O2 V2 O3 1_456 3_466 43.35(8)
O2 V2 O3 1_556 3_466 74.62(7)
O2 V2 O3 2_466 3_466 109.19(7)
Sr1 V2 O3 1_556 3_466 105.94(4)
Sr1 V2 O3 1_456 3_466 80.18(4)
O2 V2 O3 6_566 3_466 139.92(8)
O2 V2 O3 5_566 3_466 47.50(7)
O2 V2 O3 5_565 3_466 41.03(7)
O2 V2 O3 6_565 3_466 131.51(8)
O1 V2 O3 1_556 4_556 94.00(5)
O3 V2 O3 7 4_556 146.79(10)
O3 V2 O3 8_575 4_556 27.81(12)
O3 V2 O3 2_465 4_556 62.77(6)
O3 V2 O3 . 4_556 114.18(6)
V1 V2 O3 5_566 4_556 147.79(6)
V1 V2 O3 6_566 4_556 26.09(4)
Sr1 V2 O3 1_455 4_556 101.75(5)
Sr1 V2 O3 . 4_556 72.77(4)
V1 V2 O3 2_565 4_556 28.18(4)
V1 V2 O3 1_455 4_556 152.56(4)
V1 V2 O3 . 4_556 113.52(4)
V1 V2 O3 2_465 4_556 66.86(4)
O1 V2 O3 . 4_556 86.00(5)
O2 V2 O3 2_566 4_556 43.35(8)
O2 V2 O3 1_456 4_556 142.24(8)
O2 V2 O3 1_556 4_556 109.19(7)
O2 V2 O3 2_466 4_556 74.62(7)
Sr1 V2 O3 1_556 4_556 80.18(4)
Sr1 V2 O3 1_456 4_556 105.94(4)
O2 V2 O3 6_566 4_556 47.50(7)
O2 V2 O3 5_566 4_556 139.92(8)
O2 V2 O3 5_565 4_556 131.51(8)
O2 V2 O3 6_565 4_556 41.03(7)
O3 V2 O3 3_466 4_556 172.01(9)
O1 V2 O3 1_556 5_566 94.00(5)
O3 V2 O3 7 5_566 62.77(6)
O3 V2 O3 8_575 5_566 114.18(6)
O3 V2 O3 2_465 5_566 146.79(10)
O3 V2 O3 . 5_566 27.81(12)
V1 V2 O3 5_566 5_566 26.09(4)
V1 V2 O3 6_566 5_566 147.79(6)
Sr1 V2 O3 1_455 5_566 101.75(5)
Sr1 V2 O3 . 5_566 72.77(4)
V1 V2 O3 2_565 5_566 113.52(4)
V1 V2 O3 1_455 5_566 66.86(4)
V1 V2 O3 . 5_566 28.18(4)
V1 V2 O3 2_465 5_566 152.56(4)
O1 V2 O3 . 5_566 86.00(5)
O2 V2 O3 2_566 5_566 109.19(7)
O2 V2 O3 1_456 5_566 74.62(7)
O2 V2 O3 1_556 5_566 43.35(8)
O2 V2 O3 2_466 5_566 142.24(8)
Sr1 V2 O3 1_556 5_566 80.18(4)
Sr1 V2 O3 1_456 5_566 105.94(5)
O2 V2 O3 6_566 5_566 139.92(8)
O2 V2 O3 5_566 5_566 47.50(7)
O2 V2 O3 5_565 5_566 41.03(7)
O2 V2 O3 6_565 5_566 131.51(8)
O3 V2 O3 3_466 5_566 39.05(8)
O3 V2 O3 4_556 5_566 140.08(8)
O1 V2 O3 1_556 6_566 94.00(5)
O3 V2 O3 7 6_566 114.18(6)
O3 V2 O3 8_575 6_566 62.77(6)
O3 V2 O3 2_465 6_566 27.81(12)
O3 V2 O3 . 6_566 146.79(10)
V1 V2 O3 5_566 6_566 147.79(6)
V1 V2 O3 6_566 6_566 26.09(4)
Sr1 V2 O3 1_455 6_566 72.77(4)
Sr1 V2 O3 . 6_566 101.75(5)
V1 V2 O3 2_565 6_566 66.86(4)
V1 V2 O3 1_455 6_566 113.52(4)
V1 V2 O3 . 6_566 152.56(4)
V1 V2 O3 2_465 6_566 28.18(4)
O1 V2 O3 . 6_566 86.00(5)
O2 V2 O3 2_566 6_566 74.62(7)
O2 V2 O3 1_456 6_566 109.19(7)
O2 V2 O3 1_556 6_566 142.24(8)
O2 V2 O3 2_466 6_566 43.35(8)
Sr1 V2 O3 1_556 6_566 105.94(5)
Sr1 V2 O3 1_456 6_566 80.18(4)
O2 V2 O3 6_566 6_566 47.50(7)
O2 V2 O3 5_566 6_566 139.92(8)
O2 V2 O3 5_565 6_566 131.51(8)
O2 V2 O3 6_565 6_566 41.03(7)
O3 V2 O3 3_466 6_566 140.08(8)
O3 V2 O3 4_556 6_566 39.05(8)
O3 V2 O3 5_566 6_566 172.01(9)
O1 V2 O3 1_556 1_455 99.04(4)
O3 V2 O3 7 1_455 29.68(8)
O3 V2 O3 8_575 1_455 139.54(11)
O3 V2 O3 2_465 1_455 64.21(11)
O3 V2 O3 . 1_455 109.09(10)
V1 V2 O3 5_566 1_455 69.46(4)
V1 V2 O3 6_566 1_455 103.52(4)
Sr1 V2 O3 1_455 1_455 36.46(4)
Sr1 V2 O3 . 1_455 126.56(5)
V1 V2 O3 2_565 1_455 154.88(4)
V1 V2 O3 1_455 1_455 26.89(4)
V1 V2 O3 . 1_455 118.44(4)
V1 V2 O3 2_465 1_455 62.44(4)
O1 V2 O3 . 1_455 80.96(4)
O2 V2 O3 2_566 1_455 153.55(7)
O2 V2 O3 1_456 1_455 41.20(7)
O2 V2 O3 1_556 1_455 122.78(7)
O2 V2 O3 2_466 1_455 66.52(6)
Sr1 V2 O3 1_556 1_455 137.79(5)
Sr1 V2 O3 1_456 1_455 59.58(4)
O2 V2 O3 6_566 1_455 110.02(4)
O2 V2 O3 5_566 1_455 81.92(5)
O2 V2 O3 5_565 1_455 70.08(4)
O2 V2 O3 6_565 1_455 97.72(5)
O3 V2 O3 3_466 1_455 51.69(6)
O3 V2 O3 4_556 1_455 126.72(6)
O3 V2 O3 5_566 1_455 90.33(6)
O3 V2 O3 6_566 1_455 88.42(5)
O1 V2 O3 1_556 2_565 99.04(4)
O3 V2 O3 7 2_565 139.54(11)
O3 V2 O3 8_575 2_565 29.68(8)
O3 V2 O3 2_465 2_565 109.09(10)
O3 V2 O3 . 2_565 64.21(11)
V1 V2 O3 5_566 2_565 103.52(4)
V1 V2 O3 6_566 2_565 69.46(4)
Sr1 V2 O3 1_455 2_565 126.56(5)
Sr1 V2 O3 . 2_565 36.46(4)
V1 V2 O3 2_565 2_565 26.89(4)
V1 V2 O3 1_455 2_565 154.88(4)
V1 V2 O3 . 2_565 62.44(4)
V1 V2 O3 2_465 2_565 118.44(4)
O1 V2 O3 . 2_565 80.96(4)
O2 V2 O3 2_566 2_565 41.20(7)
O2 V2 O3 1_456 2_565 153.55(7)
O2 V2 O3 1_556 2_565 66.52(6)
O2 V2 O3 2_466 2_565 122.78(7)
Sr1 V2 O3 1_556 2_565 59.58(4)
Sr1 V2 O3 1_456 2_565 137.79(5)
O2 V2 O3 6_566 2_565 81.92(5)
O2 V2 O3 5_566 2_565 110.02(4)
O2 V2 O3 5_565 2_565 97.72(5)
O2 V2 O3 6_565 2_565 70.08(4)
O3 V2 O3 3_466 2_565 126.72(6)
O3 V2 O3 4_556 2_565 51.69(6)
O3 V2 O3 5_566 2_565 88.42(5)
O3 V2 O3 6_566 2_565 90.33(6)
O3 V2 O3 1_455 2_565 161.92(8)
O1 V2 O3 1_556 8_475 99.04(4)
O3 V2 O3 7 8_475 64.21(11)
O3 V2 O3 8_575 8_475 109.09(10)
O3 V2 O3 2_465 8_475 29.68(8)
O3 V2 O3 . 8_475 139.54(11)
V1 V2 O3 5_566 8_475 103.52(4)
V1 V2 O3 6_566 8_475 69.46(4)
Sr1 V2 O3 1_455 8_475 36.46(4)
Sr1 V2 O3 . 8_475 126.56(5)
V1 V2 O3 2_565 8_475 118.44(4)
V1 V2 O3 1_455 8_475 62.44(4)
V1 V2 O3 . 8_475 154.88(4)
V1 V2 O3 2_465 8_475 26.89(4)
O1 V2 O3 . 8_475 80.96(4)
O2 V2 O3 2_566 8_475 122.78(7)
O2 V2 O3 1_456 8_475 66.52(6)
O2 V2 O3 1_556 8_475 153.55(7)
O2 V2 O3 2_466 8_475 41.20(7)
Sr1 V2 O3 1_556 8_475 137.79(5)
Sr1 V2 O3 1_456 8_475 59.58(4)
O2 V2 O3 6_566 8_475 81.92(5)
O2 V2 O3 5_566 8_475 110.02(4)
O2 V2 O3 5_565 8_475 97.72(5)
O2 V2 O3 6_565 8_475 70.08(4)
O3 V2 O3 3_466 8_475 88.42(5)
O3 V2 O3 4_556 8_475 90.33(6)
O3 V2 O3 5_566 8_475 126.72(6)
O3 V2 O3 6_566 8_475 51.69(6)
O3 V2 O3 1_455 8_475 36.73(8)
O3 V2 O3 2_565 8_475 138.78(8)
O1 V2 O3 1_556 7_655 99.04(4)
O3 V2 O3 7 7_655 109.09(10)
O3 V2 O3 8_575 7_655 64.21(11)
O3 V2 O3 2_465 7_655 139.54(11)
O3 V2 O3 . 7_655 29.68(8)
V1 V2 O3 5_566 7_655 69.46(4)
V1 V2 O3 6_566 7_655 103.52(4)
Sr1 V2 O3 1_455 7_655 126.56(5)
Sr1 V2 O3 . 7_655 36.46(4)
V1 V2 O3 2_565 7_655 62.44(4)
V1 V2 O3 1_455 7_655 118.44(4)
V1 V2 O3 . 7_655 26.89(4)
V1 V2 O3 2_465 7_655 154.88(4)
O1 V2 O3 . 7_655 80.96(4)
O2 V2 O3 2_566 7_655 66.52(6)
O2 V2 O3 1_456 7_655 122.78(7)
O2 V2 O3 1_556 7_655 41.20(7)
O2 V2 O3 2_466 7_655 153.55(7)
Sr1 V2 O3 1_556 7_655 59.58(4)
Sr1 V2 O3 1_456 7_655 137.79(5)
O2 V2 O3 6_566 7_655 110.02(4)
O2 V2 O3 5_566 7_655 81.92(5)
O2 V2 O3 5_565 7_655 70.08(4)
O2 V2 O3 6_565 7_655 97.72(5)
O3 V2 O3 3_466 7_655 90.33(6)
O3 V2 O3 4_556 7_655 88.42(5)
O3 V2 O3 5_566 7_655 51.69(6)
O3 V2 O3 6_566 7_655 126.72(6)
O3 V2 O3 1_455 7_655 138.78(8)
O3 V2 O3 2_565 7_655 36.73(8)
O3 V2 O3 8_475 7_655 161.92(8)
O1 V2 O2 1_556 1_455 136.32(5)
O3 V2 O2 7 1_455 27.05(10)
O3 V2 O2 8_575 1_455 113.20(11)
O3 V2 O2 2_465 1_455 73.09(10)
O3 V2 O2 . 1_455 78.13(9)
V1 V2 O2 5_566 1_455 47.64(5)
V1 V2 O2 6_566 1_455 97.73(6)
Sr1 V2 O2 1_455 1_455 28.24(4)
Sr1 V2 O2 . 1_455 85.45(5)
V1 V2 O2 2_565 1_455 136.02(6)
V1 V2 O2 1_455 1_455 48.90(5)
V1 V2 O2 . 1_455 97.25(5)
V1 V2 O2 2_465 1_455 86.33(5)
O1 V2 O2 . 1_455 43.68(5)
O2 V2 O2 2_566 1_455 160.74(11)
O2 V2 O2 1_456 1_455 73.37(6)
O2 V2 O2 1_556 1_455 117.05(11)
O2 V2 O2 2_466 1_455 101.72(6)
Sr1 V2 O2 1_556 1_455 153.69(5)
Sr1 V2 O2 1_456 1_455 100.51(4)
O2 V2 O2 6_566 1_455 142.98(7)
O2 V2 O2 5_566 1_455 97.51(8)
O2 V2 O2 5_565 1_455 36.53(6)
O2 V2 O2 6_565 1_455 81.56(3)
O3 V2 O2 3_466 1_455 50.29(7)
O3 V2 O2 4_556 1_455 122.56(7)
O3 V2 O2 5_566 1_455 73.70(6)
O3 V2 O2 6_566 1_455 100.36(7)
O3 V2 O2 1_455 1_455 41.19(5)
O3 V2 O2 2_565 1_455 121.69(6)
O3 V2 O2 8_475 1_455 61.44(5)
O3 V2 O2 7_655 1_455 104.53(5)
O1 V2 O2 1_556 2_465 136.32(5)
O3 V2 O2 7 2_465 73.09(10)
O3 V2 O2 8_575 2_465 78.13(9)
O3 V2 O2 2_465 2_465 27.05(10)
O3 V2 O2 . 2_465 113.20(11)
V1 V2 O2 5_566 2_465 97.73(6)
V1 V2 O2 6_566 2_465 47.64(5)
Sr1 V2 O2 1_455 2_465 28.24(4)
Sr1 V2 O2 . 2_465 85.45(5)
V1 V2 O2 2_565 2_465 97.25(5)
V1 V2 O2 1_455 2_465 86.33(5)
V1 V2 O2 . 2_465 136.02(6)
V1 V2 O2 2_465 2_465 48.90(5)
O1 V2 O2 . 2_465 43.68(5)
O2 V2 O2 2_566 2_465 117.05(11)
O2 V2 O2 1_456 2_465 101.72(6)
O2 V2 O2 1_556 2_465 160.74(11)
O2 V2 O2 2_466 2_465 73.37(5)
Sr1 V2 O2 1_556 2_465 153.69(5)
Sr1 V2 O2 1_456 2_465 100.51(4)
O2 V2 O2 6_566 2_465 97.51(7)
O2 V2 O2 5_566 2_465 142.98(7)
O2 V2 O2 5_565 2_465 81.56(3)
O2 V2 O2 6_565 2_465 36.53(6)
O3 V2 O2 3_466 2_465 100.36(7)
O3 V2 O2 4_556 2_465 73.70(6)
O3 V2 O2 5_566 2_465 122.56(7)
O3 V2 O2 6_566 2_465 50.29(7)
O3 V2 O2 1_455 2_465 61.44(5)
O3 V2 O2 2_565 2_465 104.53(5)
O3 V2 O2 8_475 2_465 41.19(5)
O3 V2 O2 7_655 2_465 121.69(6)
O2 V2 O2 1_455 2_465 51.64(11)
O1 V2 O2 1_556 . 136.32(5)
O3 V2 O2 7 . 78.13(9)
O3 V2 O2 8_575 . 73.09(10)
O3 V2 O2 2_465 . 113.20(11)
O3 V2 O2 . . 27.05(10)
V1 V2 O2 5_566 . 47.64(5)
V1 V2 O2 6_566 . 97.73(6)
Sr1 V2 O2 1_455 . 85.45(5)
Sr1 V2 O2 . . 28.24(4)
V1 V2 O2 2_565 . 86.33(5)
V1 V2 O2 1_455 . 97.25(5)
V1 V2 O2 . . 48.90(5)
V1 V2 O2 2_465 . 136.02(6)
O1 V2 O2 . . 43.68(5)
O2 V2 O2 2_566 . 101.72(6)
O2 V2 O2 1_456 . 117.05(11)
O2 V2 O2 1_556 . 73.37(5)
O2 V2 O2 2_466 . 160.74(11)
Sr1 V2 O2 1_556 . 100.51(4)
Sr1 V2 O2 1_456 . 153.69(5)
O2 V2 O2 6_566 . 142.98(7)
O2 V2 O2 5_566 . 97.51(7)
O2 V2 O2 5_565 . 36.53(6)
O2 V2 O2 6_565 . 81.56(3)
O3 V2 O2 3_466 . 73.70(6)
O3 V2 O2 4_556 . 100.36(7)
O3 V2 O2 5_566 . 50.29(7)
O3 V2 O2 6_566 . 122.56(7)
O3 V2 O2 1_455 . 104.53(5)
O3 V2 O2 2_565 . 61.44(5)
O3 V2 O2 8_475 . 121.69(6)
O3 V2 O2 7_655 . 41.19(5)
O2 V2 O2 1_455 . 64.82(6)
O2 V2 O2 2_465 . 87.36(9)
O1 V2 O2 1_556 2_565 136.32(5)
O3 V2 O2 7 2_565 113.20(11)
O3 V2 O2 8_575 2_565 27.05(10)
O3 V2 O2 2_465 2_565 78.13(9)
O3 V2 O2 . 2_565 73.09(10)
V1 V2 O2 5_566 2_565 97.73(6)
V1 V2 O2 6_566 2_565 47.64(5)
Sr1 V2 O2 1_455 2_565 85.45(5)
Sr1 V2 O2 . 2_565 28.24(4)
V1 V2 O2 2_565 2_565 48.90(5)
V1 V2 O2 1_455 2_565 136.02(6)
V1 V2 O2 . 2_565 86.33(5)
V1 V2 O2 2_465 2_565 97.25(5)
O1 V2 O2 . 2_565 43.68(5)
O2 V2 O2 2_566 2_565 73.37(5)
O2 V2 O2 1_456 2_565 160.74(11)
O2 V2 O2 1_556 2_565 101.72(6)
O2 V2 O2 2_466 2_565 117.05(11)
Sr1 V2 O2 1_556 2_565 100.51(4)
Sr1 V2 O2 1_456 2_565 153.69(5)
O2 V2 O2 6_566 2_565 97.51(7)
O2 V2 O2 5_566 2_565 142.98(7)
O2 V2 O2 5_565 2_565 81.56(3)
O2 V2 O2 6_565 2_565 36.53(6)
O3 V2 O2 3_466 2_565 122.56(7)
O3 V2 O2 4_556 2_565 50.29(7)
O3 V2 O2 5_566 2_565 100.36(7)
O3 V2 O2 6_566 2_565 73.70(6)
O3 V2 O2 1_455 2_565 121.69(6)
O3 V2 O2 2_565 2_565 41.19(5)
O3 V2 O2 8_475 2_565 104.53(5)
O3 V2 O2 7_655 2_565 61.44(5)
O2 V2 O2 1_455 2_565 87.36(9)
O2 V2 O2 2_465 2_565 64.82(6)
O2 V2 O2 . 2_565 51.64(11)
O1 V2 O3 1_556 8_576 21.78(3)
O3 V2 O3 7 8_576 131.86(10)
O3 V2 O3 8_575 8_576 88.30(9)
O3 V2 O3 2_465 8_576 107.03(11)
O3 V2 O3 . 8_576 110.17(10)
V1 V2 O3 5_566 8_576 126.77(5)
V1 V2 O3 6_566 8_576 95.39(4)
Sr1 V2 O3 1_455 8_576 143.63(4)
Sr1 V2 O3 . 8_576 115.33(4)
V1 V2 O3 2_565 8_576 65.82(4)
V1 V2 O3 1_455 8_576 109.25(5)
V1 V2 O3 . 8_576 87.76(4)
V1 V2 O3 2_465 8_576 87.67(4)
O1 V2 O3 . 8_576 158.22(3)
O2 V2 O3 2_566 8_576 41.45(7)
O2 V2 O3 1_456 8_576 84.54(8)
O2 V2 O3 1_556 8_576 63.64(8)
O2 V2 O3 2_466 8_576 66.38(7)
Sr1 V2 O3 1_556 8_576 30.60(4)
Sr1 V2 O3 1_456 8_576 58.37(4)
O2 V2 O3 6_566 8_576 36.39(7)
O2 V2 O3 5_566 8_576 67.16(8)
O2 V2 O3 5_565 8_576 144.60(7)
O2 V2 O3 6_565 8_576 113.90(7)
O3 V2 O3 3_466 8_576 113.87(5)
O3 V2 O3 4_556 8_576 74.02(6)
O3 V2 O3 5_566 8_576 103.65(5)
O3 V2 O3 6_566 8_576 83.88(5)
O3 V2 O3 1_455 8_576 117.89(7)
O3 V2 O3 2_565 8_576 79.86(4)
O3 V2 O3 8_475 8_576 107.24(6)
O3 V2 O3 7_655 8_576 89.73(4)
O2 V2 O3 1_455 8_576 157.71(6)
O2 V2 O3 2_465 8_576 133.50(6)
O2 V2 O3 . 8_576 130.90(5)
O2 V2 O3 2_565 8_576 114.70(6)
O1 V2 O3 1_556 2_466 21.78(3)
O3 V2 O3 7 2_466 110.17(10)
O3 V2 O3 8_575 2_466 107.03(11)
O3 V2 O3 2_465 2_466 88.30(9)
O3 V2 O3 . 2_466 131.86(10)
V1 V2 O3 5_566 2_466 126.77(5)
V1 V2 O3 6_566 2_466 95.39(4)
Sr1 V2 O3 1_455 2_466 115.33(4)
Sr1 V2 O3 . 2_466 143.63(4)
V1 V2 O3 2_565 2_466 87.67(4)
V1 V2 O3 1_455 2_466 87.76(4)
V1 V2 O3 . 2_466 109.25(5)
V1 V2 O3 2_465 2_466 65.82(4)
O1 V2 O3 . 2_466 158.22(3)
O2 V2 O3 2_566 2_466 66.38(7)
O2 V2 O3 1_456 2_466 63.64(8)
O2 V2 O3 1_556 2_466 84.54(8)
O2 V2 O3 2_466 2_466 41.45(7)
Sr1 V2 O3 1_556 2_466 58.37(4)
Sr1 V2 O3 1_456 2_466 30.60(4)
O2 V2 O3 6_566 2_466 36.39(7)
O2 V2 O3 5_566 2_466 67.16(8)
O2 V2 O3 5_565 2_466 144.60(7)
O2 V2 O3 6_565 2_466 113.90(7)
O3 V2 O3 3_466 2_466 103.65(5)
O3 V2 O3 4_556 2_466 83.88(5)
O3 V2 O3 5_566 2_466 113.87(5)
O3 V2 O3 6_566 2_466 74.02(6)
O3 V2 O3 1_455 2_466 89.73(4)
O3 V2 O3 2_565 2_466 107.24(6)
O3 V2 O3 8_475 2_466 79.86(4)
O3 V2 O3 7_655 2_466 117.89(7)
O2 V2 O3 1_455 2_466 130.90(5)
O2 V2 O3 2_465 2_466 114.70(6)
O2 V2 O3 . 2_466 157.71(6)
O2 V2 O3 2_565 2_466 133.50(6)
O3 V2 O3 8_576 2_466 29.24(7)
O1 V2 O3 1_556 1_556 21.78(3)
O3 V2 O3 7 1_556 107.03(11)
O3 V2 O3 8_575 1_556 110.17(10)
O3 V2 O3 2_465 1_556 131.86(10)
O3 V2 O3 . 1_556 88.30(9)
V1 V2 O3 5_566 1_556 95.39(4)
V1 V2 O3 6_566 1_556 126.77(5)
Sr1 V2 O3 1_455 1_556 143.63(4)
Sr1 V2 O3 . 1_556 115.33(4)
V1 V2 O3 2_565 1_556 87.76(4)
V1 V2 O3 1_455 1_556 87.67(4)
V1 V2 O3 . 1_556 65.82(4)
V1 V2 O3 2_465 1_556 109.25(5)
O1 V2 O3 . 1_556 158.22(3)
O2 V2 O3 2_566 1_556 63.64(8)
O2 V2 O3 1_456 1_556 66.38(7)
O2 V2 O3 1_556 1_556 41.45(7)
O2 V2 O3 2_466 1_556 84.54(8)
Sr1 V2 O3 1_556 1_556 30.60(4)
Sr1 V2 O3 1_456 1_556 58.37(4)
O2 V2 O3 6_566 1_556 67.16(8)
O2 V2 O3 5_566 1_556 36.39(7)
O2 V2 O3 5_565 1_556 113.90(7)
O2 V2 O3 6_565 1_556 144.60(7)
O3 V2 O3 3_466 1_556 83.88(5)
O3 V2 O3 4_556 1_556 103.65(5)
O3 V2 O3 5_566 1_556 74.02(6)
O3 V2 O3 6_566 1_556 113.87(5)
O3 V2 O3 1_455 1_556 107.24(6)
O3 V2 O3 2_565 1_556 89.73(4)
O3 V2 O3 8_475 1_556 117.89(7)
O3 V2 O3 7_655 1_556 79.86(4)
O2 V2 O3 1_455 1_556 133.50(6)
O2 V2 O3 2_465 1_556 157.71(6)
O2 V2 O3 . 1_556 114.70(6)
O2 V2 O3 2_565 1_556 130.90(5)
O3 V2 O3 8_576 1_556 31.56(7)
O3 V2 O3 2_466 1_556 43.56(7)
O1 V2 O3 1_556 7_556 21.78(3)
O3 V2 O3 7 7_556 88.30(9)
O3 V2 O3 8_575 7_556 131.86(10)
O3 V2 O3 2_465 7_556 110.17(10)
O3 V2 O3 . 7_556 107.03(11)
V1 V2 O3 5_566 7_556 95.39(4)
V1 V2 O3 6_566 7_556 126.77(5)
Sr1 V2 O3 1_455 7_556 115.33(4)
Sr1 V2 O3 . 7_556 143.63(4)
V1 V2 O3 2_565 7_556 109.25(5)
V1 V2 O3 1_455 7_556 65.82(4)
V1 V2 O3 . 7_556 87.67(4)
V1 V2 O3 2_465 7_556 87.76(4)
O1 V2 O3 . 7_556 158.22(3)
O2 V2 O3 2_566 7_556 84.54(8)
O2 V2 O3 1_456 7_556 41.45(7)
O2 V2 O3 1_556 7_556 66.38(7)
O2 V2 O3 2_466 7_556 63.64(8)
Sr1 V2 O3 1_556 7_556 58.37(4)
Sr1 V2 O3 1_456 7_556 30.60(4)
O2 V2 O3 6_566 7_556 67.16(8)
O2 V2 O3 5_566 7_556 36.39(7)
O2 V2 O3 5_565 7_556 113.90(7)
O2 V2 O3 6_565 7_556 144.60(7)
O3 V2 O3 3_466 7_556 74.02(6)
O3 V2 O3 4_556 7_556 113.87(5)
O3 V2 O3 5_566 7_556 83.88(5)
O3 V2 O3 6_566 7_556 103.65(5)
O3 V2 O3 1_455 7_556 79.86(4)
O3 V2 O3 2_565 7_556 117.89(7)
O3 V2 O3 8_475 7_556 89.73(4)
O3 V2 O3 7_655 7_556 107.24(6)
O2 V2 O3 1_455 7_556 114.70(6)
O2 V2 O3 2_465 7_556 130.90(5)
O2 V2 O3 . 7_556 133.50(6)
O2 V2 O3 2_565 7_556 157.71(6)
O3 V2 O3 8_576 7_556 43.56(7)
O3 V2 O3 2_466 7_556 31.56(7)
O3 V2 O3 1_556 7_556 29.24(7)
O1 V2 V1 1_556 6_567 33.668(17)
O3 V2 V1 7 6_567 131.87(9)
O3 V2 V1 8_575 6_567 84.50(9)
O3 V2 V1 2_465 6_567 84.50(9)
O3 V2 V1 . 6_567 131.87(9)
V1 V2 V1 5_566 6_567 145.57(4)
V1 V2 V1 6_566 6_567 78.23(3)
Sr1 V2 V1 1_455 6_567 123.540(15)
Sr1 V2 V1 . 6_567 123.540(15)
V1 V2 V1 2_565 6_567 65.58(3)
V1 V2 V1 1_455 6_567 109.99(3)
V1 V2 V1 . 6_567 109.99(3)
V1 V2 V1 2_465 6_567 65.58(3)
O1 V2 V1 . 6_567 146.332(17)
O2 V2 V1 2_566 6_567 46.38(6)
O2 V2 V1 1_456 6_567 86.15(8)
O2 V2 V1 1_556 6_567 86.15(8)
O2 V2 V1 2_466 6_567 46.38(6)
Sr1 V2 V1 1_556 6_567 51.630(19)
Sr1 V2 V1 1_456 6_567 51.630(19)
O2 V2 V1 6_566 6_567 16.36(7)
O2 V2 V1 5_566 6_567 83.70(7)
O2 V2 V1 5_565 6_567 164.74(7)
O2 V2 V1 6_565 6_567 97.40(7)
O3 V2 V1 3_466 6_567 125.39(5)
O3 V2 V1 4_556 6_567 62.41(4)
O3 V2 V1 5_566 6_567 125.39(5)
O3 V2 V1 6_566 6_567 62.41(4)
O3 V2 V1 1_455 6_567 107.78(4)
O3 V2 V1 2_565 6_567 87.48(4)
O3 V2 V1 8_475 6_567 87.48(4)
O3 V2 V1 7_655 6_567 107.78(4)
O2 V2 V1 1_455 6_567 147.50(3)
O2 V2 V1 2_465 6_567 111.13(5)
O2 V2 V1 . 6_567 147.50(3)
O2 V2 V1 2_565 6_567 111.13(5)
O3 V2 V1 8_576 6_567 22.54(4)
O3 V2 V1 2_466 6_567 22.54(4)
O3 V2 V1 1_556 6_567 51.53(4)
O3 V2 V1 7_556 6_567 51.53(4)
O1 V2 V1 1_556 5_567 33.668(17)
O3 V2 V1 7 5_567 84.50(9)
O3 V2 V1 8_575 5_567 131.87(9)
O3 V2 V1 2_465 5_567 131.87(9)
O3 V2 V1 . 5_567 84.50(9)
V1 V2 V1 5_566 5_567 78.23(3)
V1 V2 V1 6_566 5_567 145.57(4)
Sr1 V2 V1 1_455 5_567 123.540(15)
Sr1 V2 V1 . 5_567 123.540(15)
V1 V2 V1 2_565 5_567 109.99(3)
V1 V2 V1 1_455 5_567 65.58(3)
V1 V2 V1 . 5_567 65.58(3)
V1 V2 V1 2_465 5_567 109.99(3)
O1 V2 V1 . 5_567 146.332(17)
O2 V2 V1 2_566 5_567 86.15(8)
O2 V2 V1 1_456 5_567 46.38(6)
O2 V2 V1 1_556 5_567 46.38(6)
O2 V2 V1 2_466 5_567 86.15(8)
Sr1 V2 V1 1_556 5_567 51.630(19)
Sr1 V2 V1 1_456 5_567 51.630(19)
O2 V2 V1 6_566 5_567 83.70(7)
O2 V2 V1 5_566 5_567 16.36(7)
O2 V2 V1 5_565 5_567 97.40(7)
O2 V2 V1 6_565 5_567 164.74(7)
O3 V2 V1 3_466 5_567 62.41(4)
O3 V2 V1 4_556 5_567 125.39(5)
O3 V2 V1 5_566 5_567 62.41(4)
O3 V2 V1 6_566 5_567 125.39(5)
O3 V2 V1 1_455 5_567 87.48(4)
O3 V2 V1 2_565 5_567 107.78(4)
O3 V2 V1 8_475 5_567 107.78(4)
O3 V2 V1 7_655 5_567 87.48(4)
O2 V2 V1 1_455 5_567 111.13(5)
O2 V2 V1 2_465 5_567 147.50(3)
O2 V2 V1 . 5_567 111.13(5)
O2 V2 V1 2_565 5_567 147.50(3)
O3 V2 V1 8_576 5_567 51.53(4)
O3 V2 V1 2_466 5_567 51.53(4)
O3 V2 V1 1_556 5_567 22.54(4)
O3 V2 V1 7_556 5_567 22.54(4)
V1 V2 V1 6_567 5_567 67.34(3)
O1 V2 V2 1_556 1_655 90.0
O3 V2 V2 7 1_655 129.71(8)
O3 V2 V2 8_575 1_655 50.29(8)
O3 V2 V2 2_465 1_655 129.71(8)
O3 V2 V2 . 1_655 50.29(8)
V1 V2 V2 5_566 1_655 90.0
V1 V2 V2 6_566 1_655 90.0
Sr1 V2 V2 1_455 1_655 138.40(2)
Sr1 V2 V2 . 1_655 41.60(2)
V1 V2 V2 2_565 1_655 43.041(15)
V1 V2 V2 1_455 1_655 136.959(14)
V1 V2 V2 . 1_655 43.041(15)
V1 V2 V2 2_465 1_655 136.959(15)
O1 V2 V2 . 1_655 90.0
O2 V2 V2 2_566 1_655 46.28(5)
O2 V2 V2 1_456 1_655 133.72(5)
O2 V2 V2 1_556 1_655 46.28(5)
O2 V2 V2 2_466 1_655 133.72(5)
Sr1 V2 V2 1_556 1_655 48.231(18)
Sr1 V2 V2 1_456 1_655 131.769(18)
O2 V2 V2 6_566 1_655 90.0
O2 V2 V2 5_566 1_655 90.0
O2 V2 V2 5_565 1_655 90.0
O2 V2 V2 6_565 1_655 90.0
O3 V2 V2 3_466 1_655 109.52(4)
O3 V2 V2 4_556 1_655 70.48(4)
O3 V2 V2 5_566 1_655 70.48(4)
O3 V2 V2 6_566 1_655 109.52(4)
O3 V2 V2 1_455 1_655 159.39(4)
O3 V2 V2 2_565 1_655 20.61(4)
O3 V2 V2 8_475 1_655 159.39(4)
O3 V2 V2 7_655 1_655 20.61(4)
O2 V2 V2 1_455 1_655 122.41(3)
O2 V2 V2 2_465 1_655 122.41(3)
O2 V2 V2 . 1_655 57.59(3)
O2 V2 V2 2_565 1_655 57.59(3)
O3 V2 V2 8_576 1_655 75.38(3)
O3 V2 V2 2_466 1_655 104.62(3)
O3 V2 V2 1_556 1_655 75.38(3)
O3 V2 V2 7_556 1_655 104.62(3)
V1 V2 V2 6_567 1_655 90.0
V1 V2 V2 5_567 1_655 90.0
O1 V2 V2 1_556 1_455 90.0
O3 V2 V2 7 1_455 50.29(8)
O3 V2 V2 8_575 1_455 129.71(8)
O3 V2 V2 2_465 1_455 50.29(8)
O3 V2 V2 . 1_455 129.71(8)
V1 V2 V2 5_566 1_455 90.0
V1 V2 V2 6_566 1_455 90.0
Sr1 V2 V2 1_455 1_455 41.60(2)
Sr1 V2 V2 . 1_455 138.40(2)
V1 V2 V2 2_565 1_455 136.959(14)
V1 V2 V2 1_455 1_455 43.041(15)
V1 V2 V2 . 1_455 136.959(15)
V1 V2 V2 2_465 1_455 43.041(15)
O1 V2 V2 . 1_455 90.0
O2 V2 V2 2_566 1_455 133.72(5)
O2 V2 V2 1_456 1_455 46.28(5)
O2 V2 V2 1_556 1_455 133.72(5)
O2 V2 V2 2_466 1_455 46.28(5)
Sr1 V2 V2 1_556 1_455 131.769(18)
Sr1 V2 V2 1_456 1_455 48.231(18)
O2 V2 V2 6_566 1_455 90.0
O2 V2 V2 5_566 1_455 90.0
O2 V2 V2 5_565 1_455 90.0
O2 V2 V2 6_565 1_455 90.0
O3 V2 V2 3_466 1_455 70.48(4)
O3 V2 V2 4_556 1_455 109.52(4)
O3 V2 V2 5_566 1_455 109.52(4)
O3 V2 V2 6_566 1_455 70.48(4)
O3 V2 V2 1_455 1_455 20.61(4)
O3 V2 V2 2_565 1_455 159.39(4)
O3 V2 V2 8_475 1_455 20.61(4)
O3 V2 V2 7_655 1_455 159.39(4)
O2 V2 V2 1_455 1_455 57.59(3)
O2 V2 V2 2_465 1_455 57.59(3)
O2 V2 V2 . 1_455 122.41(3)
O2 V2 V2 2_565 1_455 122.41(3)
O3 V2 V2 8_576 1_455 104.62(3)
O3 V2 V2 2_466 1_455 75.38(3)
O3 V2 V2 1_556 1_455 104.62(3)
O3 V2 V2 7_556 1_455 75.38(3)
V1 V2 V2 6_567 1_455 90.0
V1 V2 V2 5_567 1_455 90.0
V2 V2 V2 1_655 1_455 180.0
O1 V2 V2 1_556 1_554 180.0
O3 V2 V2 7 1_554 69.92(9)
O3 V2 V2 8_575 1_554 69.92(9)
O3 V2 V2 2_465 1_554 69.92(9)
O3 V2 V2 . 1_554 69.92(9)
V1 V2 V2 5_566 1_554 68.10(3)
V1 V2 V2 6_566 1_554 68.10(3)
Sr1 V2 V2 1_455 1_554 48.40(2)
Sr1 V2 V2 . 1_554 48.40(2)
V1 V2 V2 2_565 1_554 92.46(3)
V1 V2 V2 1_455 1_554 92.46(3)
V1 V2 V2 . 1_554 92.46(3)
V1 V2 V2 2_465 1_554 92.46(3)
O1 V2 V2 . 1_554 0.0
O2 V2 V2 2_566 1_554 117.05(7)
O2 V2 V2 1_456 1_554 117.05(7)
O2 V2 V2 1_556 1_554 117.05(7)
O2 V2 V2 2_466 1_554 117.05(7)
Sr1 V2 V2 1_556 1_554 138.231(18)
Sr1 V2 V2 1_456 1_554 138.231(18)
O2 V2 V2 6_566 1_554 129.97(7)
O2 V2 V2 5_566 1_554 129.97(7)
O2 V2 V2 5_565 1_554 48.93(7)
O2 V2 V2 6_565 1_554 48.93(7)
O3 V2 V2 3_466 1_554 86.00(5)
O3 V2 V2 4_556 1_554 86.00(5)
O3 V2 V2 5_566 1_554 86.00(5)
O3 V2 V2 6_566 1_554 86.00(5)
O3 V2 V2 1_455 1_554 80.96(4)
O3 V2 V2 2_565 1_554 80.96(4)
O3 V2 V2 8_475 1_554 80.96(4)
O3 V2 V2 7_655 1_554 80.96(4)
O2 V2 V2 1_455 1_554 43.68(5)
O2 V2 V2 2_465 1_554 43.68(5)
O2 V2 V2 . 1_554 43.68(5)
O2 V2 V2 2_565 1_554 43.68(5)
O3 V2 V2 8_576 1_554 158.22(3)
O3 V2 V2 2_466 1_554 158.22(3)
O3 V2 V2 1_556 1_554 158.22(3)
O3 V2 V2 7_556 1_554 158.22(3)
V1 V2 V2 6_567 1_554 146.332(17)
V1 V2 V2 5_567 1_554 146.332(17)
V2 V2 V2 1_655 1_554 90.0
V2 V2 V2 1_455 1_554 90.0
O1 V2 V2 1_556 1_556 0.0
O3 V2 V2 7 1_556 110.08(9)
O3 V2 V2 8_575 1_556 110.08(9)
O3 V2 V2 2_465 1_556 110.08(9)
O3 V2 V2 . 1_556 110.08(9)
V1 V2 V2 5_566 1_556 111.90(3)
V1 V2 V2 6_566 1_556 111.90(3)
Sr1 V2 V2 1_455 1_556 131.60(2)
Sr1 V2 V2 . 1_556 131.60(2)
V1 V2 V2 2_565 1_556 87.54(3)
V1 V2 V2 1_455 1_556 87.54(3)
V1 V2 V2 . 1_556 87.54(3)
V1 V2 V2 2_465 1_556 87.54(3)
O1 V2 V2 . 1_556 180.0
O2 V2 V2 2_566 1_556 62.95(7)
O2 V2 V2 1_456 1_556 62.95(7)
O2 V2 V2 1_556 1_556 62.95(7)
O2 V2 V2 2_466 1_556 62.95(7)
Sr1 V2 V2 1_556 1_556 41.769(18)
Sr1 V2 V2 1_456 1_556 41.769(18)
O2 V2 V2 6_566 1_556 50.03(7)
O2 V2 V2 5_566 1_556 50.03(7)
O2 V2 V2 5_565 1_556 131.07(7)
O2 V2 V2 6_565 1_556 131.07(7)
O3 V2 V2 3_466 1_556 94.00(5)
O3 V2 V2 4_556 1_556 94.00(5)
O3 V2 V2 5_566 1_556 94.00(5)
O3 V2 V2 6_566 1_556 94.00(5)
O3 V2 V2 1_455 1_556 99.04(4)
O3 V2 V2 2_565 1_556 99.04(4)
O3 V2 V2 8_475 1_556 99.04(4)
O3 V2 V2 7_655 1_556 99.04(4)
O2 V2 V2 1_455 1_556 136.32(5)
O2 V2 V2 2_465 1_556 136.32(5)
O2 V2 V2 . 1_556 136.32(5)
O2 V2 V2 2_565 1_556 136.32(5)
O3 V2 V2 8_576 1_556 21.78(3)
O3 V2 V2 2_466 1_556 21.78(3)
O3 V2 V2 1_556 1_556 21.78(3)
O3 V2 V2 7_556 1_556 21.78(3)
V1 V2 V2 6_567 1_556 33.668(17)
V1 V2 V2 5_567 1_556 33.668(17)
V2 V2 V2 1_655 1_556 90.0
V2 V2 V2 1_455 1_556 90.0
V2 V2 V2 1_554 1_556 180.0
O1 V2 Sr1 1_556 5_576 75.262(18)
O3 V2 Sr1 7 5_576 138.86(8)
O3 V2 Sr1 8_575 5_576 54.66(9)
O3 V2 Sr1 2_465 5_576 54.66(9)
O3 V2 Sr1 . 5_576 138.86(9)
V1 V2 Sr1 5_566 5_576 172.84(5)
V1 V2 Sr1 6_566 5_576 36.64(3)
Sr1 V2 Sr1 1_455 5_576 99.723(10)
Sr1 V2 Sr1 . 5_576 99.723(10)
V1 V2 Sr1 2_565 5_576 47.956(16)
V1 V2 Sr1 1_455 5_576 130.38(2)
V1 V2 Sr1 . 5_576 130.38(2)
V1 V2 Sr1 2_465 5_576 47.956(16)
O1 V2 Sr1 . 5_576 104.738(18)
O2 V2 Sr1 2_566 5_576 48.79(6)
O2 V2 Sr1 1_456 5_576 115.31(7)
O2 V2 Sr1 1_556 5_576 115.31(7)
O2 V2 Sr1 2_466 5_576 48.79(6)
Sr1 V2 Sr1 1_556 5_576 79.063(15)
Sr1 V2 Sr1 1_456 5_576 79.063(15)
O2 V2 Sr1 6_566 5_576 25.23(7)
O2 V2 Sr1 5_566 5_576 125.29(7)
O2 V2 Sr1 5_565 5_576 153.67(7)
O2 V2 Sr1 6_565 5_576 55.81(7)
O3 V2 Sr1 3_466 5_576 157.93(4)
O3 V2 Sr1 4_556 5_576 26.97(4)
O3 V2 Sr1 5_566 5_576 157.93(4)
O3 V2 Sr1 6_566 5_576 26.97(4)
O3 V2 Sr1 1_455 5_576 110.16(4)
O3 V2 Sr1 2_565 5_576 74.65(4)
O3 V2 Sr1 8_475 5_576 74.65(4)
O3 V2 Sr1 7_655 5_576 110.16(4)
O2 V2 Sr1 1_455 5_576 127.24(5)
O2 V2 Sr1 2_465 5_576 76.28(5)
O2 V2 Sr1 . 5_576 127.24(5)
O2 V2 Sr1 2_565 5_576 76.28(5)
O3 V2 Sr1 8_576 5_576 60.05(4)
O3 V2 Sr1 2_466 5_576 60.05(4)
O3 V2 Sr1 1_556 5_576 91.53(4)
O3 V2 Sr1 7_556 5_576 91.53(4)
V1 V2 Sr1 6_567 5_576 41.594(15)
V1 V2 Sr1 5_567 5_576 108.93(3)
V2 V2 Sr1 1_655 5_576 90.0
V2 V2 Sr1 1_455 5_576 90.0
V2 V2 Sr1 1_554 5_576 104.738(18)
V2 V2 Sr1 1_556 5_576 75.262(18)
O1 V2 Sr1 1_556 5_566 75.262(18)
O3 V2 Sr1 7 5_566 54.66(9)
O3 V2 Sr1 8_575 5_566 138.86(9)
O3 V2 Sr1 2_465 5_566 138.86(9)
O3 V2 Sr1 . 5_566 54.66(9)
V1 V2 Sr1 5_566 5_566 36.64(3)
V1 V2 Sr1 6_566 5_566 172.84(5)
Sr1 V2 Sr1 1_455 5_566 99.723(10)
Sr1 V2 Sr1 . 5_566 99.723(10)
V1 V2 Sr1 2_565 5_566 130.38(2)
V1 V2 Sr1 1_455 5_566 47.956(16)
V1 V2 Sr1 . 5_566 47.956(16)
V1 V2 Sr1 2_465 5_566 130.38(2)
O1 V2 Sr1 . 5_566 104.738(18)
O2 V2 Sr1 2_566 5_566 115.31(7)
O2 V2 Sr1 1_456 5_566 48.79(6)
O2 V2 Sr1 1_556 5_566 48.79(6)
O2 V2 Sr1 2_466 5_566 115.31(7)
Sr1 V2 Sr1 1_556 5_566 79.063(15)
Sr1 V2 Sr1 1_456 5_566 79.063(15)
O2 V2 Sr1 6_566 5_566 125.29(7)
O2 V2 Sr1 5_566 5_566 25.23(7)
O2 V2 Sr1 5_565 5_566 55.81(7)
O2 V2 Sr1 6_565 5_566 153.67(7)
O3 V2 Sr1 3_466 5_566 26.97(4)
O3 V2 Sr1 4_556 5_566 157.93(4)
O3 V2 Sr1 5_566 5_566 26.97(4)
O3 V2 Sr1 6_566 5_566 157.93(4)
O3 V2 Sr1 1_455 5_566 74.65(4)
O3 V2 Sr1 2_565 5_566 110.16(4)
O3 V2 Sr1 8_475 5_566 110.16(4)
O3 V2 Sr1 7_655 5_566 74.65(4)
O2 V2 Sr1 1_455 5_566 76.28(5)
O2 V2 Sr1 2_465 5_566 127.24(5)
O2 V2 Sr1 . 5_566 76.28(5)
O2 V2 Sr1 2_565 5_566 127.24(5)
O3 V2 Sr1 8_576 5_566 91.53(4)
O3 V2 Sr1 2_466 5_566 91.53(4)
O3 V2 Sr1 1_556 5_566 60.05(4)
O3 V2 Sr1 7_556 5_566 60.05(4)
V1 V2 Sr1 6_567 5_566 108.93(3)
V1 V2 Sr1 5_567 5_566 41.594(15)
V2 V2 Sr1 1_655 5_566 90.0
V2 V2 Sr1 1_455 5_566 90.0
V2 V2 Sr1 1_554 5_566 104.738(18)
V2 V2 Sr1 1_556 5_566 75.262(18)
Sr1 V2 Sr1 5_576 5_566 150.52(4)
O1 V2 O3 1_556 5_466 93.00(4)
O3 V2 O3 7 5_466 17.21(11)
O3 V2 O3 8_575 5_466 156.82(7)
O3 V2 O3 2_465 5_466 90.94(9)
O3 V2 O3 . 5_466 87.00(9)
V1 V2 O3 5_566 5_466 47.61(3)
V1 V2 O3 6_566 5_466 129.43(4)
Sr1 V2 O3 1_455 5_466 55.72(3)
Sr1 V2 O3 . 5_466 119.59(4)
V1 V2 O3 2_565 5_466 177.96(3)
V1 V2 O3 1_455 5_466 5.81(3)
V1 V2 O3 . 5_466 92.18(4)
V1 V2 O3 2_465 5_466 88.07(4)
O1 V2 O3 . 5_466 87.00(3)
O2 V2 O3 2_566 5_466 155.30(9)
O2 V2 O3 1_456 5_466 30.58(8)
O2 V2 O3 1_556 5_466 96.66(7)
O2 V2 O3 2_466 5_466 86.08(6)
Sr1 V2 O3 1_556 5_466 120.65(4)
Sr1 V2 O3 1_456 5_466 64.42(3)
O2 V2 O3 6_566 5_466 125.06(5)
O2 V2 O3 5_566 5_466 59.53(5)
O2 V2 O3 5_565 5_466 55.51(4)
O2 V2 O3 6_565 5_466 119.84(5)
O3 V2 O3 3_466 5_466 25.44(6)
O3 V2 O3 4_556 5_466 153.60(6)
O3 V2 O3 5_566 5_466 64.49(4)
O3 V2 O3 6_566 5_466 115.05(4)
O3 V2 O3 1_455 5_466 26.88(7)
O3 V2 O3 2_565 5_466 151.10(6)
O3 V2 O3 8_475 5_466 63.43(2)
O3 V2 O3 7_655 5_466 115.53(2)
O2 V2 O3 1_455 5_466 43.62(6)
O2 V2 O3 2_465 5_466 83.73(5)
O2 V2 O3 . 5_466 91.93(5)
O2 V2 O3 2_565 5_466 130.41(6)
O3 V2 O3 8_576 5_466 114.76(4)
O3 V2 O3 2_466 5_466 93.56(5)
O3 V2 O3 1_556 5_466 92.01(5)
O3 V2 O3 7_556 5_466 71.24(5)
V1 V2 O3 6_567 5_466 115.77(4)
V1 V2 O3 5_567 5_466 69.66(3)
V2 V2 O3 1_655 5_466 134.96(3)
V2 V2 O3 1_455 5_466 45.04(3)
V2 V2 O3 1_554 5_466 87.00(3)
V2 V2 O3 1_556 5_466 93.00(3)
Sr1 V2 O3 5_576 5_466 134.08(3)
Sr1 V2 O3 5_566 5_466 48.00(3)
O1 V2 O3 1_556 6_666 93.00(4)
O3 V2 O3 7 6_666 156.82(7)
O3 V2 O3 8_575 6_666 17.21(11)
O3 V2 O3 2_465 6_666 87.00(9)
O3 V2 O3 . 6_666 90.94(9)
V1 V2 O3 5_566 6_666 129.43(4)
V1 V2 O3 6_566 6_666 47.61(3)
Sr1 V2 O3 1_455 6_666 119.59(4)
Sr1 V2 O3 . 6_666 55.72(3)
V1 V2 O3 2_565 6_666 5.81(3)
V1 V2 O3 1_455 6_666 177.96(3)
V1 V2 O3 . 6_666 88.07(4)
V1 V2 O3 2_465 6_666 92.18(4)
O1 V2 O3 . 6_666 87.00(3)
O2 V2 O3 2_566 6_666 30.58(8)
O2 V2 O3 1_456 6_666 155.30(9)
O2 V2 O3 1_556 6_666 86.08(6)
O2 V2 O3 2_466 6_666 96.66(7)
Sr1 V2 O3 1_556 6_666 64.42(3)
Sr1 V2 O3 1_456 6_666 120.65(4)
O2 V2 O3 6_566 6_666 59.53(5)
O2 V2 O3 5_566 6_666 125.06(5)
O2 V2 O3 5_565 6_666 119.84(5)
O2 V2 O3 6_565 6_666 55.51(4)
O3 V2 O3 3_466 6_666 153.60(6)
O3 V2 O3 4_556 6_666 25.44(6)
O3 V2 O3 5_566 6_666 115.05(4)
O3 V2 O3 6_566 6_666 64.49(4)
O3 V2 O3 1_455 6_666 151.10(6)
O3 V2 O3 2_565 6_666 26.88(7)
O3 V2 O3 8_475 6_666 115.53(2)
O3 V2 O3 7_655 6_666 63.43(2)
O2 V2 O3 1_455 6_666 130.41(6)
O2 V2 O3 2_465 6_666 91.93(5)
O2 V2 O3 . 6_666 83.73(5)
O2 V2 O3 2_565 6_666 43.62(6)
O3 V2 O3 8_576 6_666 71.24(5)
O3 V2 O3 2_466 6_666 92.01(5)
O3 V2 O3 1_556 6_666 93.56(5)
O3 V2 O3 7_556 6_666 114.76(4)
V1 V2 O3 6_567 6_666 69.66(3)
V1 V2 O3 5_567 6_666 115.77(4)
V2 V2 O3 1_655 6_666 45.04(3)
V2 V2 O3 1_455 6_666 134.96(3)
V2 V2 O3 1_554 6_666 87.00(3)
V2 V2 O3 1_556 6_666 93.00(3)
Sr1 V2 O3 5_576 6_666 48.00(3)
Sr1 V2 O3 5_566 6_666 134.08(3)
O3 V2 O3 5_466 6_666 174.00(7)
V2 O1 Sr1 1_554 . 117.06(11)
V2 O1 Sr1 1_554 1_455 117.06(11)
Sr1 O1 Sr1 . 1_455 125.9(2)
V2 O1 V2 1_554 . 180.0
Sr1 O1 V2 . . 62.94(11)
Sr1 O1 V2 1_455 . 62.94(11)
V2 O1 V1 1_554 6_566 132.74(7)
Sr1 O1 V1 . 6_566 72.01(9)
Sr1 O1 V1 1_455 6_566 72.01(9)
V2 O1 V1 . 6_566 47.26(7)
V2 O1 V1 1_554 5_566 132.74(7)
Sr1 O1 V1 . 5_566 72.01(9)
Sr1 O1 V1 1_455 5_566 72.01(9)
V2 O1 V1 . 5_566 47.26(7)
V1 O1 V1 6_566 5_566 94.52(14)
V2 O1 V1 1_554 1_454 68.09(9)
Sr1 O1 V1 . 1_454 140.73(3)
Sr1 O1 V1 1_455 1_454 64.24(2)
V2 O1 V1 . 1_454 111.91(9)
V1 O1 V1 6_566 1_454 135.88(7)
V1 O1 V1 5_566 1_454 77.80(3)
V2 O1 V1 1_554 2_564 68.09(9)
Sr1 O1 V1 . 2_564 64.24(2)
Sr1 O1 V1 1_455 2_564 140.73(3)
V2 O1 V1 . 2_564 111.91(9)
V1 O1 V1 6_566 2_564 77.80(3)
V1 O1 V1 5_566 2_564 135.88(7)
V1 O1 V1 1_454 2_564 136.17(18)
V2 O1 V1 1_554 2_464 68.09(9)
Sr1 O1 V1 . 2_464 140.73(3)
Sr1 O1 V1 1_455 2_464 64.24(2)
V2 O1 V1 . 2_464 111.91(9)
V1 O1 V1 6_566 2_464 77.80(3)
V1 O1 V1 5_566 2_464 135.88(7)
V1 O1 V1 1_454 2_464 78.47(7)
V1 O1 V1 2_564 2_464 85.48(7)
V2 O1 V1 1_554 1_554 68.09(9)
Sr1 O1 V1 . 1_554 64.24(2)
Sr1 O1 V1 1_455 1_554 140.73(3)
V2 O1 V1 . 1_554 111.91(9)
V1 O1 V1 6_566 1_554 135.88(7)
V1 O1 V1 5_566 1_554 77.80(3)
V1 O1 V1 1_454 1_554 85.48(7)
V1 O1 V1 2_564 1_554 78.47(7)
V1 O1 V1 2_464 1_554 136.17(18)
V2 O1 V1 1_554 5_565 45.60(7)
Sr1 O1 V1 . 5_565 108.56(5)
Sr1 O1 V1 1_455 5_565 108.56(5)
V2 O1 V1 . 5_565 134.40(7)
V1 O1 V1 6_566 5_565 178.35(14)
V1 O1 V1 5_566 5_565 87.14(3)
V1 O1 V1 1_454 5_565 44.52(4)
V1 O1 V1 2_564 5_565 101.00(12)
V1 O1 V1 2_464 5_565 101.00(12)
V1 O1 V1 1_554 5_565 44.52(4)
V2 O1 V1 1_554 6_565 45.60(7)
Sr1 O1 V1 . 6_565 108.56(5)
Sr1 O1 V1 1_455 6_565 108.56(5)
V2 O1 V1 . 6_565 134.40(7)
V1 O1 V1 6_566 6_565 87.14(3)
V1 O1 V1 5_566 6_565 178.35(14)
V1 O1 V1 1_454 6_565 101.00(12)
V1 O1 V1 2_564 6_565 44.52(4)
V1 O1 V1 2_464 6_565 44.52(4)
V1 O1 V1 1_554 6_565 101.00(12)
V1 O1 V1 5_565 6_565 91.21(13)
V1 O2 Sr1 1_554 . 130.9(2)
V1 O2 V1 1_554 5_666 128.44(10)
Sr1 O2 V1 . 5_666 79.74(10)
V1 O2 V1 1_554 5_566 128.44(10)
Sr1 O2 V1 . 5_566 79.74(10)
V1 O2 V1 5_666 5_566 92.55(11)
V1 O2 V1 1_554 . 163.9(2)
Sr1 O2 V1 . . 65.25(10)
V1 O2 V1 5_666 . 47.07(6)
V1 O2 V1 5_566 . 47.07(6)
V1 O2 V2 1_554 1_654 70.35(12)
Sr1 O2 V2 . 1_654 74.71(9)
V1 O2 V2 5_666 1_654 84.43(4)
V1 O2 V2 5_566 1_654 154.41(15)
V1 O2 V2 . 1_654 120.04(9)
V1 O2 V2 1_554 1_554 70.35(12)
Sr1 O2 V2 . 1_554 74.71(9)
V1 O2 V2 5_666 1_554 154.41(15)
V1 O2 V2 5_566 1_554 84.43(4)
V1 O2 V2 . 1_554 120.04(9)
V2 O2 V2 1_654 1_554 87.44(10)
V1 O2 V1 1_554 5_565 42.06(5)
Sr1 O2 V1 . 5_565 119.93(11)
V1 O2 V1 5_666 5_565 160.09(14)
V1 O2 V1 5_566 5_565 88.41(3)
V1 O2 V1 . 5_565 135.10(6)
V2 O2 V1 1_654 5_565 102.96(11)
V2 O2 V1 1_554 5_565 45.46(4)
V1 O2 V1 1_554 5_665 42.06(5)
Sr1 O2 V1 . 5_665 119.93(11)
V1 O2 V1 5_666 5_665 88.41(3)
V1 O2 V1 5_566 5_665 160.09(14)
V1 O2 V1 . 5_665 135.10(6)
V2 O2 V1 1_654 5_665 45.46(4)
V2 O2 V1 1_554 5_665 102.96(11)
V1 O2 V1 5_565 5_665 84.09(10)
V1 O2 V2 1_554 5_566 118.7(2)
Sr1 O2 V2 . 5_566 110.43(15)
V1 O2 V2 5_666 5_566 55.69(6)
V1 O2 V2 5_566 5_566 55.69(6)
V1 O2 V2 . 5_566 45.18(6)
V2 O2 V2 1_654 5_566 136.27(5)
V2 O2 V2 1_554 5_566 136.27(5)
V1 O2 V2 5_565 5_566 109.95(9)
V1 O2 V2 5_665 5_566 109.95(9)
V1 O2 V2 1_554 5_565 37.66(13)
Sr1 O2 V2 . 5_565 168.52(17)
V1 O2 V2 5_666 5_565 107.91(9)
V1 O2 V2 5_566 5_565 107.91(9)
V1 O2 V2 . 5_565 126.23(12)
V2 O2 V2 1_654 5_565 97.16(9)
V2 O2 V2 1_554 5_565 97.16(9)
V1 O2 V2 5_565 5_565 53.25(6)
V1 O2 V2 5_665 5_565 53.25(6)
V2 O2 V2 5_566 5_565 81.04(9)
V1 O2 V1 1_554 2_564 82.31(17)
Sr1 O2 V1 . 2_564 48.55(9)
V1 O2 V1 5_666 2_564 112.50(9)
V1 O2 V1 5_566 2_564 112.50(9)
V1 O2 V1 . 2_564 113.80(11)
V2 O2 V1 1_654 2_564 47.24(5)
V2 O2 V1 1_554 2_564 47.24(5)
V1 O2 V1 5_565 2_564 85.29(8)
V1 O2 V1 5_665 2_564 85.29(8)
V2 O2 V1 5_566 2_564 158.99(12)
V2 O2 V1 5_565 2_564 119.97(10)
V1 O3 V1 5_566 . 97.89(13)
V1 O3 V2 5_566 . 99.84(13)
V1 O3 V2 . . 134.05(16)
V1 O3 Sr1 5_566 . 125.98(13)
V1 O3 Sr1 . . 101.19(12)
V2 O3 Sr1 . . 101.84(12)
V1 O3 V1 5_566 1_455 40.90(7)
V1 O3 V1 . 1_455 115.45(12)
V2 O3 V1 . 1_455 60.87(7)
Sr1 O3 V1 . 1_455 141.54(10)
V1 O3 V2 5_566 5_566 60.75(8)
V1 O3 V2 . 5_566 42.42(7)
V2 O3 V2 . 5_566 152.19(12)
Sr1 O3 V2 . 5_566 105.76(8)
V1 O3 V2 1_455 5_566 94.44(6)
V1 O3 V1 5_566 2_565 159.07(12)
V1 O3 V1 . 2_565 101.51(10)
V2 O3 V1 . 2_565 60.69(8)
Sr1 O3 V1 . 2_565 57.46(6)
V1 O3 V1 1_455 2_565 121.39(7)
V2 O3 V1 5_566 2_565 140.18(7)
V1 O3 V1 5_566 5_666 109.59(11)
V1 O3 V1 . 5_666 36.18(7)
V2 O3 V1 . 5_666 149.72(12)
Sr1 O3 V1 . 5_666 66.53(6)
V1 O3 V1 1_455 5_666 144.57(8)
V2 O3 V1 5_566 5_666 50.69(4)
V1 O3 V1 2_565 5_666 90.83(6)
V1 O3 V2 5_566 1_655 150.21(12)
V1 O3 V2 . 1_655 56.61(7)
V2 O3 V2 . 1_655 109.09(10)
Sr1 O3 V2 . 1_655 55.18(6)
V1 O3 V2 1_455 1_655 159.19(8)
V2 O3 V2 5_566 1_655 89.67(6)
V1 O3 V2 2_565 1_655 50.63(3)
V1 O3 V2 5_666 1_655 40.89(3)
V1 O3 V1 5_566 6_566 119.17(11)
V1 O3 V1 . 6_566 141.81(12)
V2 O3 V1 . 6_566 36.40(7)
Sr1 O3 V1 . 6_566 65.51(6)
V1 O3 V1 1_455 6_566 90.16(6)
V2 O3 V1 5_566 6_566 169.79(8)
V1 O3 V1 2_565 6_566 40.57(3)
V1 O3 V1 5_666 6_566 125.27(7)
V2 O3 V1 1_655 6_566 89.24(6)
V1 O3 V1 5_566 1_554 78.79(8)
V1 O3 V1 . 1_554 93.50(10)
V2 O3 V1 . 1_554 131.41(11)
Sr1 O3 V1 . 1_554 50.16(5)
V1 O3 V1 1_455 1_554 113.35(6)
V2 O3 V1 5_566 1_554 67.83(5)
V1 O3 V1 2_565 1_554 107.60(6)
V1 O3 V1 5_666 1_554 63.74(4)
V2 O3 V1 1_655 1_554 87.09(5)
V1 O3 V1 6_566 1_554 101.97(6)
V1 O3 V2 5_566 1_554 79.97(9)
V1 O3 V2 . 1_554 136.60(11)
V2 O3 V2 . 1_554 88.30(9)
Sr1 O3 V2 . 1_554 52.14(5)
V1 O3 V2 1_455 1_554 91.23(5)
V2 O3 V2 5_566 1_554 105.98(6)
V1 O3 V2 2_565 1_554 91.15(6)
V1 O3 V2 5_666 1_554 103.36(6)
V2 O3 V2 1_655 1_554 107.24(6)
V1 O3 V2 6_566 1_554 64.75(4)
V1 O3 V2 1_554 1_554 43.28(3)

loop_
_geom_bond_atom_site_label_1
_geom_bond_atom_site_label_2
_geom_bond_site_symmetry_2
_geom_bond_distance
Sr1 O2 . 2.476(5)
Sr1 O2 2_565 2.476(5)
Sr1 O3 2_565 2.565(3)
Sr1 O3 8_575 2.565(3)
Sr1 O3 7_655 2.565(3)
Sr1 O3 . 2.565(3)
Sr1 O1 . 2.975(3)
Sr1 O1 1_655 2.975(3)
Sr1 V1 2_565 3.5194(13)
Sr1 V1 . 3.5194(13)
Sr1 V2 1_655 3.5427(12)
Sr1 V2 . 3.5427(12)
V1 O2 1_556 1.619(5)
V1 O3 5_566 1.962(3)
V1 O3 3_566 1.962(3)
V1 O3 7_655 1.963(3)
V1 O3 . 1.963(3)
V1 V1 5_566 2.9599(10)
V1 V1 5_666 2.9599(10)
V1 V2 5_566 3.0117(13)
V1 V2 1_655 3.6250(9)
V1 V2 . 3.6250(9)
V1 O2 5_666 3.666(3)
V1 O2 5_566 3.666(3)
V1 Sr1 1_556 3.7411(13)
V1 O2 . 3.744(5)
V1 O1 5_566 3.805(4)
V1 O1 1_656 3.904(3)
V1 O1 1_556 3.904(3)
V1 O1 5_565 3.911(5)
V1 O2 5_565 3.956(4)
V1 O2 5_665 3.956(4)
V1 Sr1 5_566 4.0420(10)
V1 Sr1 5_666 4.0420(10)
V1 O3 1_655 4.150(3)
V1 O3 7 4.150(3)
V1 O3 2_565 4.157(3)
V1 O3 8_575 4.157(3)
V1 O3 3_466 4.308(3)
V1 O3 5_666 4.308(3)
V1 O3 4_546 4.363(3)
V1 O3 6_656 4.363(3)
V1 O3 7_656 4.824(3)
V1 O3 1_556 4.824(3)
V1 V1 5_667 4.8415(18)
V1 V1 5_567 4.8415(18)
V1 O2 2_566 4.887(5)
V1 V1 2_565 4.938(2)
V1 V2 5_567 5.0406(17)
V1 O3 3_567 5.234(3)
V1 O3 5_567 5.234(3)
V1 O1 . 5.294(5)
V1 O1 1_655 5.294(5)
V1 V1 1_455 5.2988(9)
V1 V1 1_655 5.2988(9)
V1 V1 1_554 5.3183(9)
V1 O3 8_675 5.536(3)
V1 O3 2_465 5.536(3)
V1 O2 1_656 5.5406(17)
V1 O2 1_456 5.5406(17)
V1 V1 2 5.589(2)
V2 O1 1_556 1.613(6)
V2 O3 7 1.974(3)
V2 O3 8_575 1.974(3)
V2 O3 2_465 1.974(3)
V2 O3 . 1.974(3)
V2 V1 5_566 3.0117(13)
V2 V1 6_566 3.0117(13)
V2 Sr1 1_455 3.5427(12)
V2 V1 2_565 3.6250(9)
V2 V1 1_455 3.6250(9)
V2 V1 2_465 3.6250(9)
V2 O1 . 3.706(6)
V2 O2 2_566 3.833(3)
V2 O2 1_456 3.833(3)
V2 O2 1_556 3.833(3)
V2 O2 2_466 3.833(3)
V2 Sr1 1_556 3.9773(14)
V2 Sr1 1_456 3.9773(14)
V2 O2 6_566 4.059(5)
V2 O2 5_566 4.059(5)
V2 O2 5_565 4.126(5)
V2 O2 6_565 4.126(5)
V2 O3 3_466 4.154(3)
V2 O3 4_556 4.154(3)
V2 O3 5_566 4.154(3)
V2 O3 6_566 4.154(3)
V2 O3 1_455 4.314(3)
V2 O3 2_565 4.314(3)
V2 O3 8_475 4.314(3)
V2 O3 7_655 4.314(3)
V2 O2 1_455 4.943(4)
V2 O2 2_465 4.943(4)
V2 O2 . 4.943(4)
V2 O2 2_565 4.943(4)
V2 O3 8_576 4.997(3)
V2 O3 2_466 4.997(3)
V2 O3 1_556 4.997(3)
V2 O3 7_556 4.997(3)
V2 V1 6_567 5.0406(18)
V2 V1 5_567 5.0406(18)
V2 V2 1_655 5.2988(9)
V2 V2 1_455 5.2988(9)
V2 V2 1_554 5.3183(9)
V2 V2 1_556 5.3183(9)
V2 Sr1 5_576 5.4427(12)
V2 Sr1 5_566 5.4427(12)
V2 O3 5_466 5.534(3)
V2 O3 6_666 5.534(3)
O1 V2 1_554 1.613(6)
O1 Sr1 1_455 2.975(3)
O1 V1 6_566 3.805(4)
O1 V1 5_566 3.805(4)
O1 V1 1_454 3.904(2)
O1 V1 2_564 3.904(2)
O1 V1 2_464 3.904(2)
O1 V1 1_554 3.904(2)
O1 V1 5_565 3.911(5)
O1 V1 6_565 3.911(5)
O2 V1 1_554 1.619(5)
O2 V1 5_666 3.666(3)
O2 V1 5_566 3.666(3)
O2 V2 1_654 3.833(3)
O2 V2 1_554 3.833(3)
O2 V1 5_565 3.956(4)
O2 V1 5_665 3.956(4)
O2 V2 5_566 4.059(5)
O2 V2 5_565 4.126(5)
O2 V1 2_564 4.887(5)
O3 V1 5_566 1.962(3)
O3 V1 1_455 4.150(3)
O3 V2 5_566 4.154(3)
O3 V1 2_565 4.157(3)
O3 V1 5_666 4.308(3)
O3 V2 1_655 4.314(3)
O3 V1 6_566 4.363(3)
O3 V1 1_554 4.824(3)
O3 V2 1_554 4.997(3)
